data_4338436
loop_
_publ_author_name
'Fang, Wei-Hui'
'Yang, Guo-Yu'

_publ_section_title
;
 Pillared-layer cluster organic frameworks constructed from nanoscale ln10
 and cu16 clusters.
;
_journal_issue 11
_journal_name_full 'Inorganic chemistry'
_journal_page_first 5631
_journal_page_last 5636
_journal_paper_doi 10.1021/ic500404z
_journal_volume 53
_journal_year 2014
_chemical_formula_sum 'C132 H96 Cu8 Dy5 I8 N11 O28'
_chemical_formula_weight 4620.22
_chemical_name_systematic
; 
 ? 
;
_space_group_IT_number 15
_symmetry_cell_setting monoclinic
_symmetry_space_group_name_Hall '-C 2yc'
_symmetry_space_group_name_H-M 'C 1 2/c 1'
_atom_sites_solution_hydrogens geom
_atom_sites_solution_primary direct
_atom_sites_solution_secondary difmap
_audit_creation_method SHELXL-97
_cell_angle_alpha 90.00
_cell_angle_beta 118.430(2)
_cell_angle_gamma 90.00
_cell_formula_units_Z 8
_cell_length_a 54.826(8)
_cell_length_b 14.0542(18)
_cell_length_c 40.978(6)
_cell_measurement_reflns_used 32540
_cell_measurement_temperature 173(2)
_cell_measurement_theta_max 27.4797
_cell_measurement_theta_min 3.0190
_cell_volume 27767(7)
_computing_structure_refinement 'SHELXL-97 (Sheldrick, 1997)'
_computing_structure_solution 'SHELXS-97 (Sheldrick, 1990)'
_diffrn_ambient_temperature 173(2)
_diffrn_measured_fraction_theta_full 0.995
_diffrn_measured_fraction_theta_max 0.995
_diffrn_measurement_device_type 'saturn 70'
_diffrn_measurement_method CCD_Profile_fitting
_diffrn_radiation_monochromator graphite
_diffrn_radiation_source 'fine-focus sealed tube'
_diffrn_radiation_type MoK\a
_diffrn_radiation_wavelength 0.71073
_diffrn_reflns_av_R_equivalents 0.0392
_diffrn_reflns_av_sigmaI/netI 0.0390
_diffrn_reflns_limit_h_max 71
_diffrn_reflns_limit_h_min -71
_diffrn_reflns_limit_k_max 18
_diffrn_reflns_limit_k_min -18
_diffrn_reflns_limit_l_max 53
_diffrn_reflns_limit_l_min -52
_diffrn_reflns_number 121910
_diffrn_reflns_theta_full 27.49
_diffrn_reflns_theta_max 27.49
_diffrn_reflns_theta_min 2.00
_diffrn_standards_decay_% none
_diffrn_standards_interval_count none
_diffrn_standards_interval_time none
_diffrn_standards_number none
_exptl_absorpt_coefficient_mu 5.704
_exptl_absorpt_correction_T_max 1.0000
_exptl_absorpt_correction_T_min 0.5950
_exptl_absorpt_correction_type multi-scan
_exptl_absorpt_process_details 'SADABS (Sheldrick, 1996)'
_exptl_crystal_colour 'dark red'
_exptl_crystal_density_diffrn 2.210
_exptl_crystal_density_method 'not measured'
_exptl_crystal_description parallelepiped
_exptl_crystal_F_000 17400
_exptl_crystal_size_max 0.34
_exptl_crystal_size_mid 0.21
_exptl_crystal_size_min 0.14
_refine_diff_density_max 5.627
_refine_diff_density_min -4.950
_refine_diff_density_rms 0.284
_refine_ls_extinction_method none
_refine_ls_goodness_of_fit_ref 1.041
_refine_ls_hydrogen_treatment mixed
_refine_ls_matrix_type full
_refine_ls_number_parameters 1825
_refine_ls_number_reflns 31726
_refine_ls_number_restraints 147
_refine_ls_restrained_S_all 1.074
_refine_ls_R_factor_all 0.0865
_refine_ls_R_factor_gt 0.0758
_refine_ls_shift/su_max 0.009
_refine_ls_shift/su_mean 0.000
_refine_ls_structure_factor_coef Fsqd
_refine_ls_weighting_details 'calc w=1/[\s^2^(Fo^2^)+(0.1205P)^2^+958.3865P] where P=(Fo^2^+2Fc^2^)/3'
_refine_ls_weighting_scheme calc
_refine_ls_wR_factor_gt 0.2101
_refine_ls_wR_factor_ref 0.2213
_reflns_number_gt 27188
_reflns_number_total 31726
_reflns_threshold_expression >2sigma(I)
_cod_data_source_file ic500404z_si_002.cif
_cod_data_source_block 1
_cod_depositor_comments
;
The following automatic conversions were performed:

'_exptl_absorpt_correction_type' value 'Multi-scan' changed to
'multi-scan' according to
/usr/data/users/saulius/crontab/automatic-downloads/rss-feeds/ACS/lib/dictionaries/cif_core.dic
dictionary named 'cif_core.dic' version 2.4.2 from 2011-04-26.

Automatic conversion script
Id: cif_fix_values 2281 2013-09-26 08:29:07Z andrius 

 Adding full bibliography for 4338436--4338437.cif.
;
_cod_original_sg_symbol_H-M C2/c
_cod_database_code 4338436

loop_
_symmetry_equiv_pos_as_xyz
'x, y, z'
'-x, y, -z+1/2'
'x+1/2, y+1/2, z'
'-x+1/2, y+1/2, -z+1/2'
'-x, -y, -z'
'x, -y, z-1/2'
'-x+1/2, -y+1/2, -z'
'x+1/2, -y+1/2, z-1/2'

loop_
_atom_site_label
_atom_site_type_symbol
_atom_site_fract_x
_atom_site_fract_y
_atom_site_fract_z
_atom_site_U_iso_or_equiv
_atom_site_adp_type
_atom_site_occupancy
_atom_site_symmetry_multiplicity
_atom_site_calc_flag
_atom_site_refinement_flags
_atom_site_disorder_assembly
_atom_site_disorder_group
Dy1 Dy 0.222393(7) 0.92096(3) 0.356617(9) 0.02589(8) Uani 1 1 d . . .
Dy2 Dy 0.241634(6) 0.89633(2) 0.463812(9) 0.02216(7) Uani 1 1 d . . .
Dy3 Dy 0.247791(6) 0.65596(2) 0.414629(9) 0.02267(7) Uani 1 1 d . . .
Dy4 Dy 0.231764(6) 0.42697(2) 0.457751(9) 0.02192(7) Uani 1 1 d . . .
Dy5 Dy 0.240801(7) 0.15152(2) 0.425261(9) 0.02426(7) Uani 1 1 d . . .
Cu1 Cu 0.53144(7) 0.5162(5) 0.66311(19) 0.246(2) Uani 0.80 1 d PU . .
Cu1' Cu 0.52359(15) 0.4392(6) 0.6292(2) 0.0567(7) Uani 0.20 1 d PU . .
Cu2 Cu 0.56128(8) 0.6606(6) 0.66869(15) 0.273(2) Uani 0.80 1 d PU . .
Cu2' Cu 0.5721(3) 0.6133(13) 0.6850(5) 0.1397(13) Uani 0.20 1 d P . .
Cu3 Cu 0.54817(7) 0.4394(3) 0.58179(12) 0.1397(13) Uani 0.80 1 d P . .
Cu3' Cu 0.54826(17) 0.3698(6) 0.5757(3) 0.089(4) Uani 0.20 1 d P . .
Cu4 Cu 0.49844(6) 0.3147(3) 0.52422(15) 0.1965(17) Uani 1 1 d . . .
Cu5 Cu 0.50811(3) 0.78536(18) 0.58587(5) 0.0864(6) Uani 1 1 d . . .
Cu6 Cu 0.57549(5) 0.33386(16) 0.64126(7) 0.1087(8) Uani 1 1 d . . .
Cu7 Cu 0.51609(3) 1.01121(19) 0.56975(6) 0.1001(7) Uani 1 1 d . . .
Cu8 Cu 0.53628(2) 0.85847(11) 0.71142(5) 0.0611(4) Uani 1 1 d . . .
I1 I 0.534324(15) 0.89749(8) 0.64192(2) 0.0726(3) Uani 1 1 d . . .
I2 I 0.51253(3) 0.83020(11) 0.52634(4) 0.0691(4) Uani 0.80 1 d P . .
I2' I 0.51268(8) 0.8600(4) 0.53138(14) 0.0508(11) Uani 0.20 1 d P . .
I3 I 0.55543(2) 0.68752(9) 0.72659(4) 0.0660(3) Uani 0.80 1 d P . .
I3' I 0.5574(2) 0.6885(6) 0.7422(3) 0.158(5) Uani 0.20 1 d P . .
I4 I 0.52723(3) 0.60071(11) 0.60245(4) 0.0795(4) Uani 0.80 1 d P . .
I4' I 0.51983(17) 0.5833(6) 0.5831(3) 0.123(3) Uani 0.20 1 d PU . .
I5 I 0.53310(6) 0.4134(2) 0.51532(8) 0.1814(11) Uani 0.80 1 d PU . .
I5' I 0.5073(8) 0.518(3) 0.5279(10) 0.47(2) Uiso 0.20 1 d P . .
I6 I 0.57479(4) 0.43417(11) 0.69781(5) 0.1074(5) Uani 0.80 1 d P . .
I6' I 0.55594(15) 0.3983(8) 0.7127(4) 0.1965(17) Uani 0.20 1 d P . .
I7 I 0.60127(3) 0.44553(11) 0.61526(5) 0.1193(4) Uani 0.80 1 d P . .
I7' I 0.64513(9) 0.4754(3) 0.64507(16) 0.0768(14) Uani 0.20 1 d P . .
I8 I 0.52281(3) 0.28040(13) 0.60079(5) 0.1281(5) Uani 1 1 d . . .
C1 C 0.4072(4) 1.2775(18) 0.3661(7) 0.136(8) Uani 1 1 d . . .
H1A H 0.4253 1.2759 0.3852 0.164 Uiso 1 1 calc R . .
C2 C 0.3858(3) 1.2442(13) 0.3735(6) 0.104(5) Uani 1 1 d . . .
H2A H 0.3897 1.2183 0.3964 0.125 Uiso 1 1 calc R . .
C3 C 0.3593(2) 1.2525(11) 0.3453(4) 0.088(4) Uani 1 1 d . . .
C4 C 0.3548(4) 1.2966(16) 0.3118(5) 0.158(5) Uani 1 1 d U . .
H4A H 0.3438 1.3535 0.3084 0.190 Uiso 1 1 calc R . .
H4B H 0.3438 1.2538 0.2915 0.190 Uiso 1 1 calc R . .
C5 C 0.3801(5) 1.3240(19) 0.3089(7) 0.135(5) Uani 1 1 d U . .
H5A H 0.3780 1.3523 0.2872 0.161 Uiso 1 1 calc R . .
C6 C 0.3166(2) 1.1558(8) 0.3249(3) 0.058(3) Uani 1 1 d . . .
H6A H 0.3186 1.1349 0.3048 0.070 Uiso 1 1 calc R . .
C7 C 0.2943(2) 1.1204(8) 0.3303(3) 0.050(2) Uani 1 1 d . . .
H7A H 0.2817 1.0770 0.3137 0.059 Uiso 1 1 calc R . .
C8 C 0.29179(15) 1.1521(6) 0.3606(2) 0.0320(16) Uani 1 1 d . . .
C9 C 0.31017(19) 1.2205(7) 0.3845(3) 0.042(2) Uani 1 1 d . . .
H9A H 0.3077 1.2453 0.4038 0.050 Uiso 1 1 calc R . .
C10 C 0.3325(2) 1.2516(9) 0.3792(3) 0.058(3) Uani 1 1 d . . .
H10A H 0.3456 1.2936 0.3960 0.069 Uiso 1 1 calc R . .
C11 C 0.3349(2) 1.2196(8) 0.3491(3) 0.059(3) Uani 1 1 d . . .
C12 C 0.26934(16) 1.1148(6) 0.3689(2) 0.0325(17) Uani 1 1 d . . .
C13 C 0.44239(19) 0.8736(11) 0.4363(3) 0.061(3) Uani 1 1 d . . .
H13A H 0.4573 0.8336 0.4501 0.073 Uiso 1 1 calc R . .
C14 C 0.4160(2) 0.8470(10) 0.4298(3) 0.057(3) Uani 1 1 d . . .
H14A H 0.4139 0.7893 0.4393 0.068 Uiso 1 1 calc R . .
C15 C 0.39330(16) 0.9014(8) 0.4104(3) 0.042(2) Uani 1 1 d . . .
C16 C 0.39749(18) 0.9894(9) 0.3969(3) 0.053(3) Uani 1 1 d . . .
H16A H 0.3828 1.0308 0.3836 0.064 Uiso 1 1 calc R . .
C17 C 0.42420(18) 1.0119(11) 0.4042(4) 0.065(4) Uani 1 1 d . . .
H17A H 0.4270 1.0699 0.3955 0.078 Uiso 1 1 calc R . .
C18 C 0.35909(16) 0.7753(7) 0.4018(3) 0.043(2) Uani 1 1 d . . .
H18A H 0.3722 0.7298 0.4042 0.052 Uiso 1 1 calc R . .
C19 C 0.33273(15) 0.7470(7) 0.3970(3) 0.0368(19) Uani 1 1 d . . .
H19A H 0.3290 0.6826 0.3976 0.044 Uiso 1 1 calc R . .
C20 C 0.31263(14) 0.8125(6) 0.3916(2) 0.0279(16) Uani 1 1 d . . .
C21 C 0.31848(17) 0.9077(7) 0.3915(3) 0.043(2) Uani 1 1 d . . .
H21A H 0.3051 0.9530 0.3879 0.052 Uiso 1 1 calc R . .
C22 C 0.34424(18) 0.9362(7) 0.3967(3) 0.047(2) Uani 1 1 d . . .
H22A H 0.3476 1.0008 0.3962 0.056 Uiso 1 1 calc R . .
C23 C 0.36513(15) 0.8720(7) 0.4029(2) 0.0339(18) Uani 1 1 d . . .
C24 C 0.28543(13) 0.7820(6) 0.38917(19) 0.0247(15) Uani 1 1 d . . .
C25 C 0.4571(2) 0.7797(15) 0.5935(4) 0.089(6) Uani 1 1 d . . .
H25A H 0.4695 0.7907 0.6184 0.107 Uiso 1 1 calc R . .
C26 C 0.4295(2) 0.7730(14) 0.5829(3) 0.080(5) Uani 1 1 d . . .
H26A H 0.4238 0.7789 0.6009 0.096 Uiso 1 1 calc R . .
C27 C 0.41028(14) 0.7582(8) 0.5477(3) 0.042(2) Uani 1 1 d . . .
C28 C 0.4200(2) 0.7544(17) 0.5235(3) 0.104(7) Uani 1 1 d . . .
H28A H 0.4078 0.7461 0.4984 0.125 Uiso 1 1 calc R . .
C29 C 0.4488(2) 0.7631(18) 0.5360(4) 0.116(8) Uani 1 1 d . . .
H29A H 0.4547 0.7626 0.5182 0.140 Uiso 1 1 calc R . .
C30 C 0.37018(16) 0.7367(7) 0.5613(2) 0.040(2) Uani 1 1 d . . .
H30A H 0.3827 0.7261 0.5861 0.047 Uiso 1 1 calc R . .
C31 C 0.34251(15) 0.7364(7) 0.5504(2) 0.0342(19) Uani 1 1 d . . .
H31A H 0.3365 0.7275 0.5679 0.041 Uiso 1 1 calc R . .
C32 C 0.32316(13) 0.7494(5) 0.51320(19) 0.0226(14) Uani 1 1 d . . .
C33 C 0.33232(15) 0.7668(9) 0.4880(2) 0.045(3) Uani 1 1 d . . .
H33A H 0.3196 0.7792 0.4634 0.053 Uiso 1 1 calc R . .
C34 C 0.36065(16) 0.7660(9) 0.4990(2) 0.051(3) Uani 1 1 d . . .
H34A H 0.3665 0.7745 0.4813 0.061 Uiso 1 1 calc R . .
C35 C 0.38028(14) 0.7525(7) 0.5362(2) 0.0347(19) Uani 1 1 d . . .
C36 C 0.29319(13) 0.7480(5) 0.50177(18) 0.0191(13) Uani 1 1 d . . .
C37 C 0.44885(18) 0.3028(9) 0.5360(3) 0.180(8) Uani 1 1 d GU . .
H37A H 0.4608 0.2764 0.5590 0.216 Uiso 1 1 calc R . .
C38 C 0.4217(2) 0.3253(11) 0.5273(3) 0.174(11) Uani 1 1 d G . .
H38A H 0.4155 0.3139 0.5444 0.209 Uiso 1 1 calc R . .
C39 C 0.40395(18) 0.3648(12) 0.4930(3) 0.094(5) Uani 1 1 d G . .
C40 C 0.4133(2) 0.3818(11) 0.4673(3) 0.125(6) Uani 1 1 d GU . .
H40A H 0.4014 0.4082 0.4444 0.150 Uiso 1 1 calc R . .
C41 C 0.4404(3) 0.3593(12) 0.4761(4) 0.181(10) Uani 1 1 d GU . .
H41A H 0.4466 0.3707 0.4589 0.217 Uiso 1 1 calc R . .
N4 N 0.45818(19) 0.3198(11) 0.5104(4) 0.145(6) Uani 1 1 d GU . .
C42 C 0.3615(2) 0.3437(9) 0.4976(4) 0.078(4) Uani 1 1 d . . .
H42A H 0.3687 0.2864 0.5097 0.093 Uiso 1 1 calc R . .
C43 C 0.33561(18) 0.3722(8) 0.4916(3) 0.057(3) Uani 1 1 d . . .
H43A H 0.3253 0.3327 0.4986 0.068 Uiso 1 1 calc R . .
C44 C 0.32485(14) 0.4583(6) 0.4752(2) 0.0325(18) Uani 1 1 d . . .
C45 C 0.33982(19) 0.5157(9) 0.4641(4) 0.068(3) Uani 1 1 d . . .
H45A H 0.3328 0.5744 0.4531 0.081 Uiso 1 1 calc R . .
C46 C 0.3661(2) 0.4847(12) 0.4695(5) 0.095(4) Uani 1 1 d . . .
H46A H 0.3762 0.5227 0.4617 0.114 Uiso 1 1 calc R . .
C47 C 0.3767(2) 0.3984(10) 0.4863(4) 0.076(4) Uani 1 1 d . . .
C48 C 0.29714(14) 0.4923(6) 0.4687(2) 0.0269(16) Uani 1 1 d . . .
C49 C 0.4671(2) 0.0301(12) 0.5792(4) 0.080(4) Uani 1 1 d . . .
H49A H 0.4800 0.0359 0.6041 0.096 Uiso 1 1 calc R . .
C50 C 0.4390(2) 0.0318(12) 0.5697(3) 0.070(4) Uani 1 1 d . . .
H50A H 0.4339 0.0364 0.5882 0.084 Uiso 1 1 calc R . .
C51 C 0.41940(16) 0.0269(8) 0.5340(3) 0.045(2) Uani 1 1 d . . .
C52 C 0.4288(2) 0.0181(11) 0.5079(3) 0.066(4) Uani 1 1 d . . .
H52A H 0.4164 0.0123 0.4828 0.080 Uiso 1 1 calc R . .
C53 C 0.4574(2) 0.0183(12) 0.5208(4) 0.075(4) Uani 1 1 d . . .
H53A H 0.4634 0.0164 0.5030 0.090 Uiso 1 1 calc R . .
C54 C 0.37890(15) -0.0133(6) 0.5441(2) 0.0339(19) Uani 1 1 d . . .
H54A H 0.3912 -0.0420 0.5663 0.041 Uiso 1 1 calc R . .
C55 C 0.35077(14) -0.0118(6) 0.5335(2) 0.0287(16) Uani 1 1 d . . .
H55A H 0.3443 -0.0427 0.5480 0.034 Uiso 1 1 calc R . .
C56 C 0.33206(13) 0.0362(5) 0.50108(19) 0.0230(14) Uani 1 1 d . . .
C57 C 0.34268(15) 0.0784(7) 0.4799(2) 0.0362(19) Uani 1 1 d . . .
H57A H 0.3307 0.1110 0.4584 0.043 Uiso 1 1 calc R . .
C58 C 0.37020(17) 0.0735(8) 0.4896(3) 0.047(2) Uani 1 1 d . . .
H58A H 0.3765 0.1014 0.4744 0.057 Uiso 1 1 calc R . .
C59 C 0.38890(16) 0.0279(7) 0.5217(3) 0.039(2) Uani 1 1 d . . .
C60 C 0.30192(13) 0.0464(5) 0.49107(19) 0.0219(14) Uani 1 1 d . . .
C61 C 0.26361(19) 0.3169(6) 0.2142(2) 0.046(4) Uani 0.545(8) 1 d PG A 1
H61A H 0.2599 0.2645 0.1987 0.055 Uiso 0.545(8) 1 calc PR A 1
C62 C 0.2603(2) 0.3103(7) 0.2458(3) 0.044(4) Uani 0.545(8) 1 d PG A 1
H62A H 0.2544 0.2534 0.2514 0.053 Uiso 0.545(8) 1 calc PR A 1
C63 C 0.2659(3) 0.3886(8) 0.2690(3) 0.038(5) Uani 0.545(8) 1 d PG A 1
C64 C 0.2747(3) 0.4735(7) 0.2606(3) 0.051(4) Uani 0.545(8) 1 d PGU A 1
H64A H 0.2784 0.5259 0.2762 0.061 Uiso 0.545(8) 1 calc PR A 1
C65 C 0.2780(3) 0.4801(7) 0.2291(3) 0.060(5) Uani 0.545(8) 1 d PG A 1
H65A H 0.2838 0.5370 0.2235 0.072 Uiso 0.545(8) 1 calc PR A 1
N6 N 0.2724(2) 0.4018(7) 0.2059(2) 0.0392(18) Uani 0.545(8) 1 d PG . 1
C61' C 0.2453(2) 0.3738(11) 0.2011(3) 0.068(6) Uani 0.455(8) 1 d PGU A 2
H61B H 0.2302 0.3651 0.1777 0.081 Uiso 0.455(8) 1 calc PR A 2
C62' C 0.2418(2) 0.3701(13) 0.2324(4) 0.063(5) Uani 0.455(8) 1 d PGU A 2
H62B H 0.2243 0.3588 0.2300 0.075 Uiso 0.455(8) 1 calc PR A 2
C63' C 0.2644(3) 0.3831(14) 0.2674(3) 0.037(6) Uani 0.455(8) 1 d PGU A 2
C64' C 0.2905(3) 0.3999(15) 0.2711(3) 0.073(10) Uani 0.455(8) 1 d PG A 2
H64B H 0.3056 0.4086 0.2945 0.087 Uiso 0.455(8) 1 calc PR A 2
C65' C 0.2941(2) 0.4036(15) 0.2397(4) 0.057(7) Uani 0.455(8) 1 d PG A 2
H65B H 0.3116 0.4149 0.2421 0.068 Uiso 0.455(8) 1 calc PR A 2
N6' N 0.2715(3) 0.3906(12) 0.2047(3) 0.0392(18) Uani 0.455(8) 1 d PG . 2
C66 C 0.24232(18) 0.3181(7) 0.3039(2) 0.0372(19) Uani 1 1 d . A .
H66A H 0.2338 0.2725 0.2854 0.045 Uiso 1 1 calc R . .
C67 C 0.23713(16) 0.3204(6) 0.33376(19) 0.0289(16) Uani 1 1 d . . .
H67A H 0.2257 0.2746 0.3358 0.035 Uiso 1 1 calc R . .
C68 C 0.24892(14) 0.3912(5) 0.36107(19) 0.0236(14) Uani 1 1 d . . .
C69 C 0.26680(17) 0.4562(7) 0.3591(2) 0.0357(19) Uani 1 1 d . . .
H69A H 0.2748 0.5030 0.3772 0.043 Uiso 1 1 calc R . .
C70 C 0.27299(18) 0.4520(7) 0.3296(2) 0.0390(19) Uani 1 1 d . A .
H70A H 0.2856 0.4945 0.3287 0.047 Uiso 1 1 calc R . .
C71 C 0.26016(17) 0.3839(7) 0.3016(2) 0.0341(18) Uani 1 1 d . . .
C72 C 0.24036(13) 0.4014(5) 0.39049(17) 0.0190(13) Uani 1 1 d . . .
C73 C 0.0889(3) 0.3637(10) 0.1694(4) 0.071(4) Uani 1 1 d . . .
H73A H 0.0698 0.3689 0.1590 0.085 Uiso 1 1 calc R . .
C74 C 0.1056(2) 0.4394(9) 0.1903(3) 0.056(3) Uani 1 1 d . . .
H74A H 0.0974 0.4959 0.1919 0.067 Uiso 1 1 calc R . .
C75 C 0.1340(2) 0.4311(8) 0.2085(3) 0.048(2) Uani 1 1 d . . .
C76 C 0.1450(3) 0.3495(9) 0.2015(4) 0.079(4) Uani 1 1 d . . .
H76A H 0.1640 0.3406 0.2125 0.095 Uiso 1 1 calc R . .
C77 C 0.1262(3) 0.2790(12) 0.1769(4) 0.079(4) Uani 1 1 d . . .
H77A H 0.1334 0.2275 0.1699 0.094 Uiso 1 1 calc R . .
C78 C 0.1594(2) 0.6598(6) 0.2630(3) 0.042(2) Uani 1 1 d . . .
H78A H 0.1530 0.7214 0.2622 0.050 Uiso 1 1 calc R . .
C79 C 0.1435(2) 0.5967(8) 0.2355(3) 0.049(3) Uani 1 1 d . . .
H79A H 0.1266 0.6163 0.2163 0.059 Uiso 1 1 calc R . .
C80 C 0.1525(2) 0.5033(7) 0.2358(3) 0.044(2) Uani 1 1 d . . .
C81 C 0.1785(2) 0.4767(7) 0.2644(3) 0.054(3) Uani 1 1 d . . .
H81A H 0.1855 0.4164 0.2643 0.065 Uiso 1 1 calc R . .
C82 C 0.1943(2) 0.5406(8) 0.2935(3) 0.051(3) Uani 1 1 d . . .
H82A H 0.2109 0.5209 0.3134 0.062 Uiso 1 1 calc R . .
C83 C 0.18496(17) 0.6330(6) 0.2922(2) 0.0319(18) Uani 1 1 d . . .
C84 C 0.20270(17) 0.7000(6) 0.3233(2) 0.0331(18) Uani 1 1 d . . .
C85 C 0.0182(3) 0.279(2) 0.3399(6) 0.157(11) Uani 1 1 d . . .
H85A H 0.0062 0.2710 0.3499 0.188 Uiso 1 1 calc R . .
C86 C 0.0464(2) 0.2664(14) 0.3628(5) 0.094(6) Uani 1 1 d . . .
H86A H 0.0531 0.2613 0.3882 0.113 Uiso 1 1 calc R . .
C87 C 0.0643(3) 0.2613(13) 0.3493(5) 0.092(4) Uani 1 1 d U . .
C88 C 0.0527(5) 0.2742(18) 0.3128(6) 0.124(5) Uani 1 1 d U . .
H88A H 0.0644 0.2727 0.3023 0.149 Uiso 1 1 calc R . .
C89 C 0.0237(5) 0.290(2) 0.2881(8) 0.151(7) Uani 1 1 d U . .
C90 C 0.13766(17) 0.2880(6) 0.4252(3) 0.040(2) Uani 1 1 d . . .
H90A H 0.1467 0.3186 0.4480 0.048 Uiso 1 1 calc R . .
C91 C 0.10884(18) 0.2873(7) 0.4062(3) 0.048(2) Uani 1 1 d . . .
H91A H 0.0988 0.3132 0.4171 0.057 Uiso 1 1 calc R . .
C92 C 0.0954(2) 0.2495(8) 0.3721(3) 0.054(3) Uani 1 1 d . . .
C93 C 0.1104(2) 0.2031(8) 0.3573(3) 0.054(3) Uani 1 1 d . . .
H93A H 0.1010 0.1742 0.3341 0.065 Uiso 1 1 calc R . .
C94 C 0.13847(18) 0.1997(7) 0.3765(3) 0.040(2) Uani 1 1 d . . .
H94A H 0.1482 0.1672 0.3665 0.048 Uiso 1 1 calc R . .
C95 C 0.15309(15) 0.2442(5) 0.4109(2) 0.0290(16) Uani 1 1 d . . .
C96 C 0.18399(14) 0.2495(5) 0.4296(2) 0.0267(15) Uani 1 1 d . . .
C97 C 0.0197(2) 0.7086(10) 0.3034(4) 0.071(4) Uani 1 1 d . . .
H97A H 0.0114 0.7681 0.2974 0.085 Uiso 1 1 calc R . .
C98 C 0.04797(19) 0.7048(8) 0.3157(4) 0.064(3) Uani 1 1 d . . .
H98A H 0.0579 0.7599 0.3175 0.076 Uiso 1 1 calc R . .
C99 C 0.06117(16) 0.6176(7) 0.3255(2) 0.039(2) Uani 1 1 d . . .
C100 C 0.0443(2) 0.5411(9) 0.3199(6) 0.100(7) Uani 1 1 d . . .
H10B H 0.0519 0.4802 0.3248 0.120 Uiso 1 1 calc R . .
C101 C 0.0167(2) 0.5528(10) 0.3072(7) 0.118(8) Uani 1 1 d . . .
H10C H 0.0062 0.4983 0.3039 0.141 Uiso 1 1 calc R . .
C102 C 0.13743(15) 0.6688(6) 0.3559(2) 0.0290(17) Uani 1 1 d . . .
H10D H 0.1482 0.7183 0.3548 0.035 Uiso 1 1 calc R . .
C103 C 0.10880(15) 0.6797(6) 0.3402(3) 0.036(2) Uani 1 1 d . . .
H10E H 0.1007 0.7370 0.3288 0.043 Uiso 1 1 calc R . .
C104 C 0.09202(15) 0.6068(7) 0.3411(2) 0.0330(18) Uani 1 1 d . . .
C105 C 0.10460(15) 0.5215(7) 0.3583(2) 0.0353(19) Uani 1 1 d . . .
H10F H 0.0938 0.4721 0.3595 0.042 Uiso 1 1 calc R . .
C106 C 0.13326(15) 0.5094(6) 0.3737(2) 0.0300(17) Uani 1 1 d . . .
H10G H 0.1413 0.4513 0.3841 0.036 Uiso 1 1 calc R . .
C107 C 0.14985(14) 0.5841(5) 0.37342(19) 0.0226(15) Uani 1 1 d . . .
C108 C 0.18072(14) 0.5688(5) 0.39231(19) 0.0233(15) Uani 1 1 d . . .
C109 C 0.0292(3) 0.9852(13) 0.3807(4) 0.108(8) Uani 0.545(8) 1 d PGU A 1
H10H H 0.0252 0.9854 0.4004 0.130 Uiso 0.545(8) 1 calc PR A 1
C110 C 0.0566(3) 0.9858(14) 0.3875(4) 0.087(5) Uani 0.545(8) 1 d PGU A 1
H11A H 0.0710 0.9864 0.4118 0.105 Uiso 0.545(8) 1 calc PR A 1
C111 C 0.0625(3) 0.9855(16) 0.3581(5) 0.0655(11) Uani 0.545(8) 1 d PGU A 1
C112 C 0.0410(4) 0.9846(15) 0.3218(5) 0.114(8) Uani 0.545(8) 1 d PGU A 1
H11B H 0.0450 0.9844 0.3021 0.137 Uiso 0.545(8) 1 calc PR A 1
C113 C 0.0137(3) 0.9840(14) 0.3149(4) 0.0567(7) Uani 0.545(8) 1 d PGU A 1
N10 N 0.0077(3) 0.9843(14) 0.3444(4) 0.103(8) Uani 0.545(8) 1 d PGU . 1
C09' C 0.0364(3) 1.0275(15) 0.4061(5) 0.120(8) Uani 0.455(8) 1 d PGU A 2
H09A H 0.0344 1.0324 0.4273 0.144 Uiso 0.455(8) 1 calc PR A 2
C10' C 0.0626(3) 1.0122(16) 0.4094(5) 0.091(8) Uani 0.455(8) 1 d PGU A 2
H10I H 0.0780 1.0069 0.4327 0.109 Uiso 0.455(8) 1 calc PR A 2
C12' C 0.0657(4) 1.0049(16) 0.3777(7) 0.060(6) Uani 0.455(8) 1 d PG A 2
C11' C 0.0426(5) 1.0129(17) 0.3428(6) 0.085(7) Uani 0.455(8) 1 d PGU A 2
H11D H 0.0447 1.0080 0.3216 0.102 Uiso 0.455(8) 1 calc PR A 2
C13' C 0.0165(4) 1.0282(17) 0.3395(5) 0.0924(11) Uani 0.455(8) 1 d PGU A 2
H13B H 0.0011 1.0335 0.3162 0.111 Uiso 0.455(8) 1 calc PR A 2
N10' N 0.0134(3) 1.0355(16) 0.3712(6) 0.096(9) Uani 0.455(8) 1 d PGU . 2
C114 C 0.14167(19) 0.9858(7) 0.4129(3) 0.054(3) Uani 1 1 d . . .
H11E H 0.1565 0.9974 0.4363 0.065 Uiso 1 1 calc R . .
C115 C 0.1151(2) 0.9972(9) 0.4081(5) 0.086(4) Uani 1 1 d . A .
H11F H 0.1122 1.0150 0.4278 0.103 Uiso 1 1 calc R . .
C116 C 0.0928(2) 0.9815(10) 0.3730(6) 0.102(7) Uani 1 1 d . . .
C117 C 0.0979(2) 0.9523(10) 0.3442(6) 0.113(9) Uani 1 1 d . A .
H11G H 0.0832 0.9399 0.3208 0.136 Uiso 1 1 calc R . .
C118 C 0.1252(2) 0.9420(8) 0.3509(4) 0.066(4) Uani 1 1 d . . .
H11H H 0.1286 0.9237 0.3317 0.079 Uiso 1 1 calc R A .
C119 C 0.14725(15) 0.9587(6) 0.3857(3) 0.036(2) Uani 1 1 d . A .
C120 C 0.17668(14) 0.9461(5) 0.3925(2) 0.0269(16) Uani 1 1 d . . .
C121 C 0.09147(18) 0.5623(7) 0.2617(2) 0.039(2) Uani 1 1 d . . .
H12A H 0.0964 0.6262 0.2659 0.047 Uiso 1 1 calc R . .
C122 C 0.11192(19) 0.4940(7) 0.2777(2) 0.041(2) Uani 1 1 d . . .
H12B H 0.1302 0.5125 0.2929 0.049 Uiso 1 1 calc R . .
C123 C 0.10542(18) 0.3972(7) 0.2712(3) 0.039(2) Uani 1 1 d . . .
C124 C 0.0774(2) 0.3744(8) 0.2494(4) 0.062(4) Uani 1 1 d . . .
H12C H 0.0718 0.3111 0.2451 0.075 Uiso 1 1 calc R . .
C125 C 0.0580(2) 0.4482(9) 0.2342(4) 0.064(4) Uani 1 1 d . . .
H12D H 0.0396 0.4316 0.2190 0.077 Uiso 1 1 calc R . .
C126 C 0.17191(16) 0.2664(6) 0.3312(2) 0.0311(18) Uani 1 1 d . . .
H12E H 0.1886 0.2774 0.3526 0.037 Uiso 1 1 calc R . .
C127 C 0.15205(18) 0.3361(6) 0.3183(2) 0.0347(19) Uani 1 1 d . . .
H12F H 0.1551 0.3925 0.3316 0.042 Uiso 1 1 calc R . .
C128 C 0.12724(19) 0.3236(7) 0.2855(3) 0.040(2) Uani 1 1 d . . .
C129 C 0.1235(2) 0.2390(8) 0.2663(3) 0.056(3) Uani 1 1 d . . .
H12G H 0.1073 0.2299 0.2440 0.067 Uiso 1 1 calc R . .
C130 C 0.1439(2) 0.1662(7) 0.2800(3) 0.052(3) Uani 1 1 d . . .
H13C H 0.1412 0.1099 0.2667 0.062 Uiso 1 1 calc R . .
C131 C 0.16778(16) 0.1799(6) 0.3131(2) 0.0309(18) Uani 1 1 d . . .
C132 C 0.18884(16) 0.1003(5) 0.3285(2) 0.0270(16) Uani 1 1 d . . .
N1 N 0.4028(3) 1.3104(17) 0.3337(6) 0.140(6) Uani 1 1 d U . .
N2 N 0.44674(17) 0.9545(9) 0.4233(3) 0.067(3) Uani 1 1 d . . .
N3 N 0.46716(16) 0.7714(8) 0.5698(3) 0.061(3) Uani 1 1 d . . .
N5 N 0.47640(16) 0.0209(9) 0.5556(3) 0.066(3) Uani 1 1 d . . .
N7 N 0.0998(2) 0.2854(8) 0.1642(3) 0.067(3) Uani 1 1 d . . .
N8 N 0.0081(4) 0.3014(18) 0.3062(6) 0.150(6) Uani 1 1 d U . .
N9 N 0.00377(15) 0.6350(7) 0.2993(3) 0.051(2) Uani 1 1 d . . .
N11 N 0.06408(15) 0.5387(7) 0.2399(3) 0.048(2) Uani 1 1 d . . .
O1 O 0.25547(12) 1.0439(4) 0.35114(17) 0.0390(13) Uani 1 1 d . . .
O1W O -0.0177(5) 0.9552(19) 0.2520(7) 0.223(11) Uiso 1 1 d . . .
H0B H -0.0286 0.9148 0.2536 0.334 Uiso 1 1 d R . .
H0C H -0.0304 0.9408 0.2613 0.334 Uiso 1 1 d R . .
O2 O 0.26617(12) 1.1602(4) 0.39292(16) 0.0362(13) Uani 1 1 d . . .
O3 O 0.28353(11) 0.6971(5) 0.39732(17) 0.0370(14) Uani 1 1 d . . .
O4 O 0.26670(11) 0.8417(5) 0.38064(19) 0.0405(15) Uani 1 1 d . . .
O5 O 0.27580(9) 0.7743(4) 0.46857(14) 0.0232(11) Uani 1 1 d . . .
O6 O 0.28559(10) 0.7250(4) 0.52497(15) 0.0287(12) Uani 1 1 d . . .
O7 O 0.28982(11) 0.5736(4) 0.45652(17) 0.0326(13) Uani 1 1 d . . .
O8 O 0.28260(10) 0.4339(4) 0.47604(15) 0.0272(11) Uani 1 1 d . . .
O9 O 0.28921(10) 0.1149(4) 0.46966(14) 0.0271(12) Uani 1 1 d . . .
O10 O 0.29139(10) -0.0117(4) 0.50463(15) 0.0272(11) Uani 1 1 d . . .
O11 O 0.24093(10) 0.4821(3) 0.40381(13) 0.0234(10) Uani 1 1 d . . .
O12 O 0.23232(10) 0.3294(3) 0.40173(13) 0.0235(10) Uani 1 1 d . . .
O13 O 0.22476(12) 0.6658(5) 0.34875(16) 0.0388(15) Uani 1 1 d . . .
O14 O 0.19494(14) 0.7833(4) 0.32173(16) 0.0415(16) Uani 1 1 d . . .
O15 O 0.19577(11) 0.3163(4) 0.45251(16) 0.0332(13) Uani 1 1 d . . .
O16 O 0.19633(12) 0.1895(5) 0.42061(17) 0.0377(14) Uani 1 1 d . . .
O17 O 0.18941(10) 0.4907(4) 0.40850(16) 0.0308(13) Uani 1 1 d . . .
O18 O 0.19575(10) 0.6359(4) 0.39192(16) 0.0288(12) Uani 1 1 d . . .
O19 O 0.18023(12) 0.9278(5) 0.36491(17) 0.0403(15) Uani 1 1 d . A .
O20 O 0.19544(11) 0.9526(4) 0.42503(17) 0.0360(14) Uani 1 1 d . A .
O21 O 0.20705(12) 0.1043(4) 0.36191(15) 0.0337(14) Uani 1 1 d . . .
O22 O 0.18752(12) 0.0306(4) 0.30876(15) 0.0347(14) Uani 1 1 d . . .
O23 O 0.22477(9) 0.8041(3) 0.40730(12) 0.0164(9) Uani 1 1 d . . .
O24 O 0.24967(9) 0.9835(3) 0.41899(12) 0.0158(9) Uani 1 1 d . . .
O25 O 0.25572(10) 0.2689(3) 0.47525(12) 0.0190(10) Uani 1 1 d . . .
O26 O 0.25971(9) 0.9032(3) 0.53300(12) 0.0178(9) Uani 1 1 d . . .
O27 O 0.26182(9) 0.4371(3) 0.52445(12) 0.0159(9) Uani 1 1 d . . .

loop_
_atom_site_aniso_label
_atom_site_aniso_U_11
_atom_site_aniso_U_22
_atom_site_aniso_U_33
_atom_site_aniso_U_23
_atom_site_aniso_U_13
_atom_site_aniso_U_12
Dy1 0.03377(14) 0.02388(16) 0.02253(14) -0.00217(12) 0.01543(12) 0.00204(13)
Dy2 0.02696(13) 0.01940(15) 0.02186(13) -0.00323(11) 0.01303(11) -0.00071(11)
Dy3 0.02626(13) 0.01744(15) 0.02656(14) -0.00093(11) 0.01440(11) -0.00116(11)
Dy4 0.02806(13) 0.01774(15) 0.02219(13) -0.00201(11) 0.01376(11) -0.00153(11)
Dy5 0.03322(14) 0.01821(15) 0.02340(14) -0.00100(11) 0.01514(12) 0.00189(12)
Cu1 0.0657(14) 0.333(6) 0.340(5) 0.175(4) 0.096(2) 0.037(3)
Cu1' 0.0553(8) 0.0571(9) 0.0584(8) 0.0004(6) 0.0278(5) 0.0006(6)
Cu2 0.1966(18) 0.477(7) 0.245(3) -0.151(4) 0.1856(19) -0.196(3)
Cu2' 0.1111(18) 0.148(3) 0.175(3) 0.069(2) 0.0806(19) 0.040(2)
Cu3 0.1111(18) 0.148(3) 0.175(3) 0.069(2) 0.0806(19) 0.040(2)
Cu3' 0.048(4) 0.045(4) 0.133(9) -0.009(5) 0.010(5) 0.017(3)
Cu4 0.0895(12) 0.171(3) 0.348(4) 0.054(3) 0.1203(19) 0.0468(16)
Cu5 0.0276(5) 0.1441(18) 0.0827(10) -0.0081(11) 0.0223(6) -0.0112(8)
Cu6 0.1119(14) 0.0877(13) 0.1217(16) 0.0469(12) 0.0518(12) 0.0498(11)
Cu7 0.0271(5) 0.1434(19) 0.1341(14) -0.0185(13) 0.0419(7) -0.0162(8)
Cu8 0.0248(5) 0.0563(8) 0.0902(10) -0.0095(7) 0.0176(6) -0.0126(5)
I1 0.0439(3) 0.1135(7) 0.0576(4) 0.0022(4) 0.0218(3) -0.0156(4)
I2 0.0538(5) 0.0859(9) 0.0703(6) -0.0010(6) 0.0316(4) -0.0055(5)
I2' 0.0266(13) 0.069(3) 0.057(2) -0.0113(19) 0.0208(13) -0.0081(15)
I3 0.0699(5) 0.0540(6) 0.0781(6) 0.0004(5) 0.0383(5) 0.0082(5)
I3' 0.133(6) 0.062(4) 0.148(8) -0.021(4) -0.040(6) 0.015(4)
I4 0.0620(6) 0.0786(8) 0.0941(8) 0.0048(7) 0.0342(6) 0.0005(6)
I4' 0.106(4) 0.090(4) 0.172(6) 0.034(4) 0.065(4) 0.024(3)
I5 0.1666(17) 0.222(3) 0.1644(19) -0.0263(18) 0.0858(15) -0.0766(18)
I6 0.1236(10) 0.0808(8) 0.1047(10) 0.0090(7) 0.0438(8) 0.0493(8)
I6' 0.0895(12) 0.171(3) 0.348(4) 0.054(3) 0.1203(19) 0.0468(16)
I7 0.1374(7) 0.0800(8) 0.2014(12) 0.0582(8) 0.1301(8) 0.0503(7)
I7' 0.063(2) 0.053(2) 0.104(3) -0.021(2) 0.031(2) -0.0088(18)
I8 0.0876(6) 0.1442(13) 0.1608(12) 0.0207(10) 0.0660(7) 0.0293(8)
C1 0.090(8) 0.15(2) 0.209(19) -0.033(16) 0.102(10) -0.027(11)
C2 0.080(7) 0.083(11) 0.183(15) -0.003(10) 0.091(8) -0.003(8)
C3 0.086(5) 0.080(9) 0.149(9) -0.043(7) 0.097(5) -0.040(6)
C4 0.2249(12) 0.177(13) 0.132(6) -0.093(7) 0.133(4) -0.153(8)
C5 0.141(5) 0.154(9) 0.138(8) -0.004(7) 0.090(5) -0.025(7)
C6 0.070(5) 0.059(7) 0.075(5) -0.018(5) 0.059(4) -0.015(5)
C7 0.064(4) 0.050(5) 0.058(5) -0.017(4) 0.048(4) -0.015(4)
C8 0.040(3) 0.028(4) 0.044(4) 0.001(3) 0.034(3) -0.002(3)
C9 0.059(4) 0.035(4) 0.050(4) -0.007(3) 0.041(3) -0.007(4)
C10 0.049(5) 0.054(6) 0.074(7) -0.006(5) 0.034(5) -0.014(5)
C11 0.071(4) 0.049(6) 0.092(6) -0.004(5) 0.067(4) -0.005(5)
C12 0.047(3) 0.029(4) 0.036(3) 0.002(3) 0.031(3) 0.001(3)
C13 0.025(4) 0.094(9) 0.059(6) 0.002(6) 0.016(4) 0.006(5)
C14 0.040(4) 0.075(8) 0.061(6) 0.014(5) 0.028(4) 0.003(5)
C15 0.027(3) 0.060(6) 0.044(4) 0.007(4) 0.022(3) -0.001(4)
C16 0.030(3) 0.062(6) 0.071(6) 0.007(5) 0.027(4) -0.011(4)
C17 0.024(4) 0.095(9) 0.075(7) 0.012(6) 0.023(4) -0.012(5)
C18 0.029(3) 0.046(5) 0.066(5) 0.009(4) 0.032(3) 0.008(3)
C19 0.030(3) 0.035(4) 0.055(4) 0.008(4) 0.028(3) 0.000(3)
C20 0.024(3) 0.034(4) 0.033(3) 0.003(3) 0.020(2) -0.004(3)
C21 0.032(3) 0.038(5) 0.069(5) 0.001(4) 0.032(3) -0.002(3)
C22 0.034(4) 0.034(5) 0.076(6) 0.010(4) 0.030(4) -0.002(3)
C23 0.023(3) 0.041(4) 0.044(4) 0.006(3) 0.022(3) 0.000(3)
C24 0.021(2) 0.038(4) 0.022(3) -0.001(3) 0.015(2) -0.004(3)
C25 0.021(4) 0.169(17) 0.068(8) 0.005(9) 0.013(5) -0.005(7)
C26 0.032(4) 0.159(15) 0.046(6) -0.017(8) 0.015(4) -0.013(7)
C27 0.013(3) 0.061(6) 0.053(5) -0.004(4) 0.015(3) 0.000(3)
C28 0.025(4) 0.25(2) 0.039(5) -0.012(9) 0.014(4) -0.019(8)
C29 0.037(5) 0.26(3) 0.065(7) -0.024(11) 0.034(5) -0.023(9)
C30 0.026(3) 0.054(5) 0.032(4) 0.015(4) 0.008(3) 0.003(4)
C31 0.020(3) 0.053(5) 0.025(3) 0.011(3) 0.006(3) -0.006(3)
C32 0.018(2) 0.026(3) 0.024(3) 0.002(3) 0.010(2) -0.001(2)
C33 0.017(3) 0.097(8) 0.022(3) -0.004(4) 0.011(2) -0.008(4)
C34 0.028(3) 0.102(9) 0.032(4) -0.012(4) 0.021(3) -0.017(4)
C35 0.014(3) 0.054(5) 0.036(4) -0.006(4) 0.011(3) -0.005(3)
C36 0.021(2) 0.013(3) 0.025(3) -0.002(2) 0.012(2) -0.003(2)
C37 0.143(11) 0.20(2) 0.251(13) 0.126(17) 0.136(9) 0.096(14)
C38 0.053(7) 0.27(3) 0.21(2) 0.128(19) 0.063(10) 0.060(12)
C39 0.057(5) 0.128(13) 0.113(10) 0.028(9) 0.053(6) 0.038(8)
C40 0.112(8) 0.137(9) 0.137(9) 0.009(7) 0.068(6) 0.008(7)
C41 0.126(10) 0.24(3) 0.234(15) 0.119(16) 0.136(9) 0.077(14)
N4 0.085(6) 0.170(16) 0.214(12) 0.068(12) 0.099(7) 0.058(9)
C42 0.063(5) 0.062(7) 0.122(10) 0.038(7) 0.054(6) 0.038(5)
C43 0.043(4) 0.059(6) 0.091(6) 0.033(5) 0.049(4) 0.019(4)
C44 0.021(3) 0.034(4) 0.046(4) 0.017(3) 0.019(3) 0.012(3)
C45 0.043(4) 0.059(6) 0.120(8) 0.044(6) 0.054(4) 0.016(4)
C46 0.060(5) 0.109(11) 0.146(10) 0.065(8) 0.074(6) 0.035(6)
C47 0.048(4) 0.084(8) 0.118(8) 0.043(7) 0.057(5) 0.033(5)
C48 0.022(3) 0.030(4) 0.030(3) -0.001(3) 0.014(2) 0.001(3)
C49 0.042(5) 0.110(12) 0.085(8) -0.020(8) 0.027(5) 0.006(7)
C50 0.033(4) 0.128(12) 0.052(6) -0.005(7) 0.022(4) 0.009(6)
C51 0.027(3) 0.056(6) 0.059(5) 0.005(4) 0.027(3) 0.003(4)
C52 0.035(4) 0.112(11) 0.061(6) 0.007(6) 0.031(4) 0.000(6)
C53 0.038(4) 0.120(12) 0.085(7) 0.009(7) 0.043(4) 0.006(6)
C54 0.023(3) 0.038(4) 0.040(4) 0.009(3) 0.014(3) 0.008(3)
C55 0.025(3) 0.030(4) 0.034(3) 0.005(3) 0.016(3) 0.000(3)
C56 0.024(3) 0.023(3) 0.026(3) 0.000(3) 0.014(2) 0.000(3)
C57 0.026(3) 0.050(5) 0.038(4) 0.011(4) 0.020(3) 0.005(3)
C58 0.035(3) 0.067(6) 0.052(4) 0.017(4) 0.031(3) 0.001(4)
C59 0.028(3) 0.047(5) 0.049(4) 0.000(4) 0.024(3) -0.001(3)
C60 0.021(3) 0.024(3) 0.023(3) -0.006(3) 0.012(2) -0.001(2)
C61 0.081(8) 0.043(9) 0.042(7) 0.001(6) 0.051(6) 0.003(8)
C62 0.075(8) 0.037(8) 0.043(7) 0.004(6) 0.047(6) -0.004(7)
C63 0.057(8) 0.040(10) 0.035(7) 0.000(6) 0.036(6) 0.006(8)
C64 0.068(7) 0.052(7) 0.041(6) 0.006(6) 0.032(5) -0.007(6)
C65 0.107(11) 0.056(11) 0.045(7) 0.010(8) 0.059(7) -0.010(10)
N6 0.052(3) 0.044(5) 0.033(3) 0.006(3) 0.029(3) 0.004(3)
C61' 0.073(8) 0.077(9) 0.063(8) 0.007(7) 0.040(6) -0.009(7)
C62' 0.069(8) 0.073(9) 0.058(8) 0.009(7) 0.040(6) -0.005(7)
C63' 0.037(7) 0.041(9) 0.038(8) 0.008(7) 0.023(6) -0.004(7)
C64' 0.059(11) 0.15(3) 0.024(8) 0.001(12) 0.028(8) -0.016(16)
C65' 0.041(8) 0.10(2) 0.046(10) 0.001(11) 0.036(7) -0.003(11)
N6' 0.052(3) 0.044(5) 0.033(3) 0.006(3) 0.029(3) 0.004(3)
C66 0.057(4) 0.038(4) 0.028(3) -0.003(3) 0.028(3) 0.002(4)
C67 0.045(3) 0.028(4) 0.024(3) 0.000(3) 0.025(3) -0.006(3)
C68 0.034(3) 0.021(3) 0.021(3) 0.002(2) 0.017(2) 0.006(3)
C69 0.048(4) 0.040(4) 0.026(3) -0.002(3) 0.022(3) -0.004(4)
C70 0.051(4) 0.041(5) 0.040(4) -0.002(3) 0.035(3) -0.006(4)
C71 0.048(3) 0.040(4) 0.026(3) 0.004(3) 0.027(3) 0.003(3)
C72 0.027(3) 0.018(3) 0.014(2) 0.002(2) 0.012(2) 0.003(2)
C73 0.059(6) 0.081(8) 0.056(7) -0.025(6) 0.012(5) -0.031(6)
C74 0.052(5) 0.061(6) 0.041(5) -0.018(5) 0.012(4) -0.023(5)
C75 0.062(5) 0.047(5) 0.036(4) -0.012(4) 0.023(4) -0.011(4)
C76 0.071(7) 0.058(7) 0.107(10) -0.042(7) 0.042(7) -0.025(6)
C77 0.077(8) 0.078(9) 0.078(8) -0.015(7) 0.035(7) -0.018(7)
C78 0.047(5) 0.022(4) 0.038(4) -0.004(3) 0.005(4) -0.001(3)
C79 0.041(5) 0.046(5) 0.037(5) -0.011(4) -0.001(4) -0.003(4)
C80 0.052(5) 0.041(5) 0.032(4) -0.013(4) 0.015(4) -0.016(4)
C81 0.061(6) 0.033(5) 0.055(6) -0.021(4) 0.017(5) -0.001(4)
C82 0.046(5) 0.042(5) 0.041(5) -0.004(4) 0.000(4) 0.012(4)
C83 0.045(4) 0.024(4) 0.025(3) -0.002(3) 0.015(3) -0.009(3)
C84 0.047(4) 0.033(4) 0.024(3) -0.004(3) 0.021(3) -0.015(3)
C85 0.045(6) 0.29(3) 0.139(14) 0.102(17) 0.044(8) 0.023(12)
C86 0.029(5) 0.138(15) 0.098(11) 0.030(10) 0.015(6) 0.009(7)
C87 0.048(6) 0.106(11) 0.1061(14) 0.033(6) 0.024(6) -0.027(7)
C88 0.128(7) 0.140(9) 0.106(2) 0.022(6) 0.056(5) -0.003(7)
C89 0.134(7) 0.166(10) 0.153(9) 0.004(8) 0.070(6) 0.001(8)
C90 0.040(4) 0.032(4) 0.057(5) -0.011(4) 0.030(3) -0.006(3)
C91 0.038(4) 0.042(5) 0.069(6) 0.002(4) 0.030(4) 0.003(4)
C92 0.039(4) 0.045(5) 0.076(6) 0.025(5) 0.026(4) -0.003(4)
C93 0.056(5) 0.054(6) 0.041(5) -0.002(5) 0.014(4) -0.021(5)
C94 0.046(4) 0.033(4) 0.046(4) -0.007(4) 0.026(3) -0.014(4)
C95 0.031(3) 0.015(3) 0.044(4) 0.004(3) 0.020(3) -0.004(3)
C96 0.026(3) 0.024(3) 0.035(3) 0.009(3) 0.019(2) 0.004(3)
C97 0.028(4) 0.060(7) 0.115(10) 0.024(7) 0.027(5) 0.002(4)
C98 0.028(4) 0.049(6) 0.105(9) 0.030(6) 0.024(5) 0.003(4)
C99 0.027(3) 0.050(5) 0.036(4) -0.007(4) 0.012(3) -0.005(4)
C100 0.027(5) 0.041(6) 0.193(18) 0.004(9) 0.020(7) -0.007(4)
C101 0.027(5) 0.049(7) 0.24(2) 0.005(10) 0.034(8) -0.006(5)
C102 0.022(3) 0.026(4) 0.035(4) 0.003(3) 0.010(3) -0.003(3)
C103 0.022(3) 0.034(4) 0.045(4) 0.008(4) 0.011(3) 0.008(3)
C104 0.025(3) 0.042(5) 0.032(4) -0.002(3) 0.014(3) -0.009(3)
C105 0.022(3) 0.039(4) 0.044(4) 0.004(4) 0.014(3) -0.006(3)
C106 0.027(3) 0.027(4) 0.034(4) 0.005(3) 0.012(3) -0.006(3)
C107 0.022(3) 0.025(3) 0.018(3) -0.003(2) 0.007(2) -0.004(3)
C108 0.021(3) 0.025(3) 0.020(3) 0.002(3) 0.007(2) -0.004(3)
C109 0.100(10) 0.117(11) 0.113(10) 0.001(8) 0.055(7) -0.005(8)
C110 0.084(8) 0.100(10) 0.089(7) 0.003(8) 0.050(6) -0.003(7)
C111 0.0653(12) 0.0654(13) 0.0657(13) 0.0001(9) 0.0311(8) 0.0002(9)
C112 0.108(10) 0.117(11) 0.117(10) 0.002(8) 0.053(7) 0.000(8)
C113 0.0553(8) 0.0571(9) 0.0584(8) 0.0004(6) 0.0278(5) 0.0006(6)
N10 0.108(12) 0.12(2) 0.102(10) 0.051(13) 0.070(9) 0.013(15)
C09' 0.114(10) 0.123(11) 0.127(10) -0.005(8) 0.061(6) 0.008(8)
C10' 0.083(9) 0.097(10) 0.098(10) -0.008(8) 0.048(7) 0.008(8)
C12' 0.049(9) 0.054(14) 0.101(16) 0.000(12) 0.054(10) -0.011(10)
C11' 0.073(9) 0.089(10) 0.091(10) 0.001(8) 0.037(7) 0.009(8)
C13' 0.0924(12) 0.0924(13) 0.0925(13) 0.0001(9) 0.0440(8) 0.0000(9)
N10' 0.100(16) 0.067(16) 0.132(17) 0.035(16) 0.065(10) 0.031(14)
C114 0.047(4) 0.042(5) 0.093(6) 0.023(5) 0.049(4) 0.019(4)
C115 0.084(5) 0.054(7) 0.166(10) 0.037(7) 0.097(6) 0.026(5)
C116 0.041(5) 0.042(6) 0.217(18) 0.024(9) 0.055(8) 0.003(5)
C117 0.027(5) 0.047(7) 0.181(19) 0.005(10) -0.018(8) 0.000(5)
C118 0.028(4) 0.046(6) 0.092(9) -0.019(6) 0.002(5) 0.000(4)
C119 0.021(3) 0.021(4) 0.061(5) 0.003(3) 0.015(3) 0.004(3)
C120 0.023(3) 0.019(3) 0.038(4) 0.003(3) 0.014(3) 0.006(3)
C121 0.039(4) 0.039(5) 0.032(4) 0.001(3) 0.012(3) 0.012(4)
C122 0.040(4) 0.048(5) 0.026(4) 0.000(4) 0.008(3) 0.008(4)
C123 0.033(4) 0.037(5) 0.037(4) 0.007(4) 0.009(3) 0.002(3)
C124 0.038(5) 0.036(5) 0.091(9) 0.006(6) 0.013(5) 0.001(4)
C125 0.028(4) 0.052(6) 0.095(9) 0.012(6) 0.015(5) 0.001(4)
C126 0.030(3) 0.030(4) 0.024(3) 0.004(3) 0.005(3) 0.006(3)
C127 0.043(4) 0.027(4) 0.031(4) 0.006(3) 0.015(3) 0.008(3)
C128 0.044(4) 0.032(4) 0.034(4) 0.003(3) 0.010(3) 0.012(4)
C129 0.035(5) 0.050(6) 0.046(5) -0.008(5) -0.011(4) 0.012(4)
C130 0.050(5) 0.039(5) 0.039(5) -0.009(4) -0.001(4) 0.013(4)
C131 0.033(3) 0.030(4) 0.023(3) 0.004(3) 0.008(3) 0.004(3)
C132 0.038(3) 0.020(3) 0.020(3) 0.006(3) 0.011(3) 0.007(3)
N1 0.110(7) 0.182(18) 0.178(12) -0.056(12) 0.109(6) -0.051(10)
N2 0.030(3) 0.098(8) 0.078(6) -0.015(6) 0.029(4) -0.011(5)
N3 0.024(3) 0.086(7) 0.067(6) 0.001(5) 0.016(3) -0.003(4)
N5 0.024(3) 0.087(8) 0.088(7) 0.004(6) 0.027(4) -0.003(4)
N7 0.080(6) 0.063(6) 0.060(5) -0.021(5) 0.034(5) -0.017(5)
N8 0.132(8) 0.161(9) 0.152(9) 0.010(7) 0.063(6) -0.001(7)
N9 0.025(3) 0.049(5) 0.070(5) -0.005(4) 0.015(3) -0.004(3)
N11 0.029(3) 0.051(5) 0.062(5) 0.011(4) 0.019(3) 0.017(3)
O1 0.059(3) 0.032(3) 0.045(3) -0.006(2) 0.041(2) -0.009(3)
O2 0.055(3) 0.033(3) 0.037(3) -0.004(2) 0.035(2) -0.008(2)
O3 0.031(2) 0.040(3) 0.047(3) 0.014(3) 0.024(2) 0.000(2)
O4 0.023(2) 0.044(3) 0.059(3) -0.013(3) 0.023(2) -0.003(2)
O5 0.0175(18) 0.018(2) 0.030(2) -0.0037(19) 0.0084(17) 0.0004(17)
O6 0.028(2) 0.031(3) 0.033(2) -0.008(2) 0.0194(18) -0.010(2)
O7 0.025(2) 0.023(3) 0.047(3) 0.006(2) 0.014(2) 0.002(2)
O8 0.025(2) 0.030(3) 0.031(2) 0.008(2) 0.0170(18) 0.003(2)
O9 0.022(2) 0.030(3) 0.027(2) 0.003(2) 0.0095(18) 0.000(2)
O10 0.0225(19) 0.028(3) 0.036(2) 0.005(2) 0.0180(18) 0.0037(19)
O11 0.037(2) 0.014(2) 0.022(2) -0.0038(17) 0.0166(18) -0.0023(19)
O12 0.043(2) 0.013(2) 0.020(2) -0.0014(17) 0.0196(18) -0.0054(19)
O13 0.034(3) 0.056(4) 0.024(2) -0.011(2) 0.012(2) -0.012(3)
O14 0.064(4) 0.029(3) 0.025(3) -0.011(2) 0.016(2) -0.017(3)
O15 0.035(2) 0.027(3) 0.041(3) -0.006(2) 0.021(2) -0.012(2)
O16 0.035(2) 0.034(3) 0.046(3) -0.002(3) 0.021(2) 0.006(2)
O17 0.020(2) 0.025(3) 0.038(3) 0.009(2) 0.006(2) -0.004(2)
O18 0.023(2) 0.018(2) 0.039(3) 0.004(2) 0.011(2) -0.0043(19)
O19 0.040(3) 0.044(4) 0.039(3) 0.007(3) 0.021(2) 0.013(3)
O20 0.024(2) 0.035(3) 0.041(3) -0.009(2) 0.009(2) 0.009(2)
O21 0.040(3) 0.032(3) 0.018(2) 0.001(2) 0.006(2) 0.009(2)
O22 0.047(3) 0.031(3) 0.022(2) -0.003(2) 0.014(2) 0.011(2)
O23 0.0195(18) 0.012(2) 0.0161(19) -0.0016(16) 0.0072(15) 0.0015(16)
O24 0.0230(18) 0.0108(19) 0.0167(18) -0.0043(15) 0.0121(15) -0.0027(16)
O25 0.033(2) 0.010(2) 0.0149(18) 0.0000(16) 0.0123(16) 0.0009(17)
O26 0.0254(19) 0.013(2) 0.0157(18) -0.0032(16) 0.0100(16) -0.0002(17)
O27 0.0226(18) 0.011(2) 0.0173(18) -0.0039(15) 0.0123(15) 0.0001(16)

loop_
_atom_type_symbol
_atom_type_description
_atom_type_scat_dispersion_real
_atom_type_scat_dispersion_imag
_atom_type_scat_source
C C 0.0033 0.0016 'International Tables Vol C Tables 4.2.6.8 and 6.1.1.4'
H H 0.0000 0.0000 'International Tables Vol C Tables 4.2.6.8 and 6.1.1.4'
Cu Cu 0.3201 1.2651 'International Tables Vol C Tables 4.2.6.8 and 6.1.1.4'
Dy Dy -0.1892 4.4098 'International Tables Vol C Tables 4.2.6.8 and 6.1.1.4'
I I -0.4742 1.8119 'International Tables Vol C Tables 4.2.6.8 and 6.1.1.4'
N N 0.0061 0.0033 'International Tables Vol C Tables 4.2.6.8 and 6.1.1.4'
O O 0.0106 0.0060 'International Tables Vol C Tables 4.2.6.8 and 6.1.1.4'

loop_
_geom_angle_atom_site_label_1
_geom_angle_atom_site_label_2
_geom_angle_atom_site_label_3
_geom_angle
_geom_angle_site_symmetry_1
_geom_angle_site_symmetry_3
O4 Dy1 O24 75.06(19) . .
O4 Dy1 O14 95.3(2) . .
O24 Dy1 O14 143.04(18) . .
O4 Dy1 O19 141.3(2) . .
O24 Dy1 O19 89.37(18) . .
O14 Dy1 O19 76.0(2) . .
O4 Dy1 O22 147.7(2) . 1_565
O24 Dy1 O22 117.26(16) . 1_565
O14 Dy1 O22 90.1(2) . 1_565
O19 Dy1 O22 70.9(2) . 1_565
O4 Dy1 O1 74.5(2) . .
O24 Dy1 O1 75.17(17) . .
O14 Dy1 O1 137.5(2) . .
O19 Dy1 O1 135.9(2) . .
O22 Dy1 O1 80.1(2) 1_565 .
O4 Dy1 O23 74.1(2) . .
O24 Dy1 O23 67.47(14) . .
O14 Dy1 O23 75.57(17) . .
O19 Dy1 O23 67.23(18) . .
O22 Dy1 O23 137.81(18) 1_565 .
O1 Dy1 O23 135.97(16) . .
O4 Dy1 N6 78.6(11) . 4
O24 Dy1 N6 137.6(9) . 4
O14 Dy1 N6 71.5(6) . 4
O19 Dy1 N6 130.6(11) . 4
O22 Dy1 N6 73.0(10) 1_565 4
O1 Dy1 N6 66.0(6) . 4
O23 Dy1 N6 134.5(6) . 4
O4 Dy1 N6' 76.3(17) . 4
O24 Dy1 N6' 138.0(14) . 4
O14 Dy1 N6' 69.4(9) . 4
O19 Dy1 N6' 131.4(16) . 4
O22 Dy1 N6' 76.0(15) 1_565 4
O1 Dy1 N6' 68.0(9) . 4
O23 Dy1 N6' 131.0(9) . 4
N6 Dy1 N6' 3.5(13) 4 4
O4 Dy1 O21 133.29(19) . 1_565
O24 Dy1 O21 68.67(15) . 1_565
O14 Dy1 O21 131.3(2) . 1_565
O19 Dy1 O21 67.4(2) . 1_565
O22 Dy1 O21 48.63(17) 1_565 1_565
O1 Dy1 O21 68.6(2) . 1_565
O23 Dy1 O21 115.42(16) . 1_565
N6 Dy1 O21 109.8(6) 4 1_565
N6' Dy1 O21 113.3(10) 4 1_565
O4 Dy1 C132 148.8(2) . 1_565
O24 Dy1 C132 93.30(17) . 1_565
O14 Dy1 C132 110.2(2) . 1_565
O19 Dy1 C132 65.3(2) . 1_565
O22 Dy1 C132 24.10(19) 1_565 1_565
O1 Dy1 C132 74.5(2) . 1_565
O23 Dy1 C132 128.60(19) . 1_565
N6 Dy1 C132 92.3(9) 4 1_565
N6' Dy1 C132 95.7(13) 4 1_565
O21 Dy1 C132 24.64(17) 1_565 1_565
O20 Dy2 O27 69.72(17) . 7_566
O20 Dy2 O24 81.1(2) . .
O27 Dy2 O24 73.73(15) 7_566 .
O20 Dy2 O23 74.96(18) . .
O27 Dy2 O23 132.77(15) 7_566 .
O24 Dy2 O23 70.68(15) . .
O20 Dy2 O6 78.9(2) . 7_566
O27 Dy2 O6 121.66(17) 7_566 7_566
O24 Dy2 O6 147.50(16) . 7_566
O23 Dy2 O6 79.47(17) . 7_566
O20 Dy2 O5 143.32(18) . .
O27 Dy2 O5 141.55(15) 7_566 .
O24 Dy2 O5 90.36(17) . .
O23 Dy2 O5 68.58(15) . .
O6 Dy2 O5 90.49(18) 7_566 .
O20 Dy2 O26 117.32(19) . .
O27 Dy2 O26 76.42(15) 7_566 .
O24 Dy2 O26 135.99(15) . .
O23 Dy2 O26 149.66(15) . .
O6 Dy2 O26 76.35(16) 7_566 .
O5 Dy2 O26 93.46(16) . .
O20 Dy2 O10 132.66(19) . 1_565
O27 Dy2 O10 64.69(15) 7_566 1_565
O24 Dy2 O10 74.75(15) . 1_565
O23 Dy2 O10 130.54(16) . 1_565
O6 Dy2 O10 136.85(17) 7_566 1_565
O5 Dy2 O10 77.52(16) . 1_565
O26 Dy2 O10 63.45(16) . 1_565
O20 Dy2 Dy4 101.89(14) . 7_566
O27 Dy2 Dy4 39.25(10) 7_566 7_566
O24 Dy2 Dy4 100.24(10) . 7_566
O23 Dy2 Dy4 170.65(11) . 7_566
O6 Dy2 Dy4 108.80(13) 7_566 7_566
O5 Dy2 Dy4 114.74(11) . 7_566
O26 Dy2 Dy4 39.57(10) . 7_566
O10 Dy2 Dy4 45.70(12) 1_565 7_566
O20 Dy2 Dy5 67.88(16) . 1_565
O27 Dy2 Dy5 37.30(11) 7_566 1_565
O24 Dy2 Dy5 36.79(10) . 1_565
O23 Dy2 Dy5 100.31(11) . 1_565
O6 Dy2 Dy5 145.42(13) 7_566 1_565
O5 Dy2 Dy5 121.98(13) . 1_565
O26 Dy2 Dy5 110.00(11) . 1_565
O10 Dy2 Dy5 68.41(11) 1_565 1_565
Dy4 Dy2 Dy5 70.430(13) 7_566 1_565
O13 Dy3 O23 80.9(2) . .
O13 Dy3 O7 130.3(2) . .
O23 Dy3 O7 141.15(17) . .
O13 Dy3 O3 73.9(2) . .
O23 Dy3 O3 101.91(19) . .
O7 Dy3 O3 72.2(2) . .
O13 Dy3 O11 84.3(2) . .
O23 Dy3 O11 144.47(16) . .
O7 Dy3 O11 70.55(17) . .
O3 Dy3 O11 104.8(2) . .
O13 Dy3 O26 140.81(18) . 7_566
O23 Dy3 O26 96.01(16) . 7_566
O7 Dy3 O26 73.91(19) . 7_566
O3 Dy3 O26 143.57(17) . 7_566
O11 Dy3 O26 75.76(16) . 7_566
O13 Dy3 O18 72.3(2) . .
O23 Dy3 O18 67.53(16) . .
O7 Dy3 O18 136.62(18) . .
O3 Dy3 O18 145.81(19) . .
O11 Dy3 O18 77.23(17) . .
O26 Dy3 O18 70.53(17) 7_566 .
O13 Dy3 O5 134.9(2) . .
O23 Dy3 O5 67.11(14) . .
O7 Dy3 O5 74.04(17) . .
O3 Dy3 O5 82.26(19) . .
O11 Dy3 O5 139.39(15) . .
O26 Dy3 O5 75.89(16) 7_566 .
O18 Dy3 O5 118.91(17) . .
O13 Dy3 Dy4 116.27(16) . .
O23 Dy3 Dy4 123.35(12) . .
O7 Dy3 Dy4 68.48(14) . .
O3 Dy3 Dy4 134.26(15) . .
O11 Dy3 Dy4 39.94(12) . .
O26 Dy3 Dy4 35.85(10) 7_566 .
O18 Dy3 Dy4 68.15(12) . .
O5 Dy3 Dy4 107.83(12) . .
O17 Dy4 O26 78.61(16) . 7_566
O17 Dy4 O27 141.88(19) . .
O26 Dy4 O27 77.89(15) 7_566 .
O17 Dy4 O15 75.32(19) . .
O26 Dy4 O15 136.72(18) 7_566 .
O27 Dy4 O15 102.87(18) . .
O17 Dy4 O25 137.24(17) . .
O26 Dy4 O25 142.32(15) 7_566 .
O27 Dy4 O25 75.39(14) . .
O15 Dy4 O25 75.64(18) . .
O17 Dy4 O8 136.31(19) . .
O26 Dy4 O8 79.15(17) 7_566 .
O27 Dy4 O8 66.54(17) . .
O15 Dy4 O8 141.67(19) . .
O25 Dy4 O8 66.07(17) . .
O17 Dy4 O11 71.18(18) . .
O26 Dy4 O11 74.91(16) 7_566 .
O27 Dy4 O11 129.38(15) . .
O15 Dy4 O11 126.09(18) . .
O25 Dy4 O11 102.68(16) . .
O8 Dy4 O11 66.93(16) . .
O17 Dy4 O12 82.67(19) . .
O26 Dy4 O12 123.76(16) 7_566 .
O27 Dy4 O12 135.45(15) . .
O15 Dy4 O12 86.40(18) . .
O25 Dy4 O12 64.81(15) . .
O8 Dy4 O12 79.23(17) . .
O11 Dy4 O12 48.84(15) . .
O17 Dy4 O10 77.67(19) . 7_556
O26 Dy4 O10 65.45(16) 7_566 7_556
O27 Dy4 O10 65.37(15) . 7_556
O15 Dy4 O10 75.56(18) . 7_556
O25 Dy4 O10 123.60(16) . 7_556
O8 Dy4 O10 124.61(17) . 7_556
O11 Dy4 O10 133.39(16) . 7_556
O12 Dy4 O10 156.06(15) . 7_556
O17 Dy4 Dy2 107.29(15) . 7_566
O26 Dy4 Dy2 41.42(11) 7_566 7_566
O27 Dy4 Dy2 38.93(10) . 7_566
O15 Dy4 Dy2 117.64(15) . 7_566
O25 Dy4 Dy2 113.79(10) . 7_566
O8 Dy4 Dy2 78.25(13) . 7_566
O11 Dy4 Dy2 112.05(11) . 7_566
O12 Dy4 Dy2 155.40(11) . 7_566
O10 Dy4 Dy2 46.90(11) 7_556 7_566
O17 Dy4 Dy3 69.81(13) . .
O26 Dy4 Dy3 37.30(11) 7_566 .
O27 Dy4 Dy3 106.14(11) . .
O15 Dy4 Dy3 145.01(13) . .
O25 Dy4 Dy3 130.52(12) . .
O8 Dy4 Dy3 69.68(12) . .
O11 Dy4 Dy3 37.65(11) . .
O12 Dy4 Dy3 86.47(10) . .
O10 Dy4 Dy3 99.25(12) 7_556 .
Dy2 Dy4 Dy3 76.529(14) 7_566 .
O2 Dy5 O16 142.7(2) 1_545 .
O2 Dy5 O25 112.78(19) 1_545 .
O16 Dy5 O25 80.77(19) . .
O2 Dy5 O24 77.84(18) 1_545 1_545
O16 Dy5 O24 116.65(18) . 1_545
O25 Dy5 O24 137.22(14) . 1_545
O2 Dy5 O9 72.9(2) 1_545 .
O16 Dy5 O9 143.2(2) . .
O25 Dy5 O9 73.04(17) . .
O24 Dy5 O9 71.16(16) 1_545 .
O2 Dy5 O21 76.5(2) 1_545 .
O16 Dy5 O21 75.6(2) . .
O25 Dy5 O21 148.23(17) . .
O24 Dy5 O21 73.49(17) 1_545 .
O9 Dy5 O21 137.05(19) . .
O2 Dy5 O27 141.84(18) 1_545 7_556
O16 Dy5 O27 73.70(19) . 7_556
O25 Dy5 O27 76.74(15) . 7_556
O24 Dy5 O27 72.24(15) 1_545 7_556
O9 Dy5 O27 75.38(16) . 7_556
O21 Dy5 O27 115.60(18) . 7_556
O2 Dy5 O12 78.02(19) 1_545 .
O16 Dy5 O12 76.5(2) . .
O25 Dy5 O12 66.28(15) . .
O24 Dy5 O12 152.14(15) 1_545 .
O9 Dy5 O12 114.18(17) . .
O21 Dy5 O12 87.52(17) . .
O27 Dy5 O12 135.39(15) 7_556 .
O2 Dy5 Dy2 112.42(15) 1_545 1_545
O16 Dy5 Dy2 92.97(16) . 1_545
O25 Dy5 Dy2 110.20(11) . 1_545
O24 Dy5 Dy2 36.23(11) 1_545 1_545
O9 Dy5 Dy2 73.00(13) . 1_545
O21 Dy5 Dy2 92.14(14) . 1_545
O27 Dy5 Dy2 36.36(10) 7_556 1_545
O12 Dy5 Dy2 169.18(12) . 1_545
Cu1' Cu1 N10 92(6) . 7_566
Cu1' Cu1 N10' 60(5) . 7_566
N10 Cu1 N10' 32(7) 7_566 7_566
Cu1' Cu1 Cu2' 120.8(7) . .
N10 Cu1 Cu2' 142(7) 7_566 .
N10' Cu1 Cu2' 161(6) 7_566 .
Cu1' Cu1 I6 88.4(4) . .
N10 Cu1 I6 140(6) 7_566 .
N10' Cu1 I6 133(5) 7_566 .
Cu2' Cu1 I6 64.5(4) . .
Cu1' Cu1 I6' 94.2(5) . .
N10 Cu1 I6' 104(5) 7_566 .
N10' Cu1 I6' 107(6) 7_566 .
Cu2' Cu1 I6' 91.7(5) . .
I6 Cu1 I6' 36.2(2) . .
Cu1' Cu1 Cu2 119.9(4) . .
N10 Cu1 Cu2 127(7) 7_566 .
N10' Cu1 Cu2 140(6) 7_566 .
Cu2' Cu1 Cu2 21.4(4) . .
I6 Cu1 Cu2 85.25(19) . .
I6' Cu1 Cu2 112.7(3) . .
Cu1' Cu1 I4 68.6(4) . .
N10 Cu1 I4 104(5) 7_566 .
N10' Cu1 I4 89(6) 7_566 .
Cu2' Cu1 I4 75.3(5) . .
I6 Cu1 I4 112.8(2) . .
I6' Cu1 I4 147.1(4) . .
Cu2 Cu1 I4 59.69(18) . .
Cu1 Cu1' N10' 76(7) . 7_566
Cu1 Cu1' I8 156.3(5) . .
N10' Cu1' I8 111(8) 7_566 .
Cu1 Cu1' I4 74.8(4) . .
N10' Cu1' I4 97(7) 7_566 .
I8 Cu1' I4 125.1(3) . .
Cu1 Cu1' I4' 90.0(5) . .
N10' Cu1' I4' 97(7) 7_566 .
I8 Cu1' I4' 111.2(4) . .
I4 Cu1' I4' 15.8(2) . .
Cu1 Cu1' Cu3 123.8(4) . .
N10' Cu1' Cu3 141(6) 7_566 .
I8 Cu1' Cu3 65.9(2) . .
I4 Cu1' Cu3 63.2(2) . .
I4' Cu1' Cu3 54.9(3) . .
Cu1 Cu1' I6 56.7(3) . .
N10' Cu1' I6 121(6) 7_566 .
I8 Cu1' I6 103.0(3) . .
I4 Cu1' I6 101.6(2) . .
I4' Cu1' I6 114.5(3) . .
Cu3 Cu1' I6 96.2(2) . .
Cu1 Cu1' Cu6 109.6(3) . .
N10' Cu1' Cu6 159(7) 7_566 .
I8 Cu1' Cu6 56.52(17) . .
I4 Cu1' Cu6 104.1(3) . .
I4' Cu1' Cu6 103.4(3) . .
Cu3 Cu1' Cu6 53.01(16) . .
I6 Cu1' Cu6 54.92(14) . .
Cu1 Cu1' I6' 53.3(4) . .
N10' Cu1' I6' 95(6) 7_566 .
I8 Cu1' I6' 103.0(3) . .
I4 Cu1' I6' 121.4(3) . .
I4' Cu1' I6' 136.9(4) . .
Cu3 Cu1' I6' 123.5(3) . .
I6 Cu1' I6' 29.32(19) . .
Cu6 Cu1' I6' 74.2(2) . .
Cu2' Cu2 N1 82.8(14) . 5_676
Cu2' Cu2 Cu1 70.1(12) . .
N1 Cu2 Cu1 137.9(8) 5_676 .
Cu2' Cu2 I3 76.2(15) . .
N1 Cu2 I3 123.9(6) 5_676 .
Cu1 Cu2 I3 81.0(2) . .
Cu2' Cu2 I4 114.6(15) . .
N1 Cu2 I4 104.1(6) 5_676 .
Cu1 Cu2 I4 62.4(2) . .
I3 Cu2 I4 132.04(16) . .
Cu2 Cu2' N1 71.8(13) . 5_676
Cu2 Cu2' Cu1 88.5(12) . .
N1 Cu2' Cu1 142.2(11) 5_676 .
Cu2 Cu2' I3 82.8(14) . .
N1 Cu2' I3 122.4(10) 5_676 .
Cu1 Cu2' I3 85.1(6) . .
Cu2 Cu2' I6 143.6(17) . .
N1 Cu2' I6 125.4(10) 5_676 .
Cu1 Cu2' I6 57.9(4) . .
I3 Cu2' I6 105.8(7) . .
Cu2 Cu2' I3' 89.5(15) . .
N1 Cu2' I3' 123.7(10) 5_676 .
Cu1 Cu2' I3' 86.8(6) . .
I3 Cu2' I3' 6.83(18) . .
I6 Cu2' I3' 101.2(6) . .
Cu2 Cu2' I4 49.6(12) . .
N1 Cu2' I4 87.2(8) 5_676 .
Cu1 Cu2' I4 56.3(4) . .
I3 Cu2' I4 114.0(5) . .
I6 Cu2' I4 96.1(6) . .
I3' Cu2' I4 120.1(5) . .
Cu3' Cu3 I5 67.9(8) . .
Cu3' Cu3 I5' 108.4(12) . .
I5 Cu3 I5' 53.9(10) . .
Cu3' Cu3 I7 91.5(5) . .
I5 Cu3 I7 107.09(18) . .
I5' Cu3 I7 139.5(10) . .
Cu3' Cu3 I4' 147.4(6) . .
I5 Cu3 I4' 104.6(3) . .
I5' Cu3 I4' 51.6(10) . .
I7 Cu3 I4' 120.5(3) . .
Cu3' Cu3 Cu6 67.3(7) . .
I5 Cu3 Cu6 133.1(2) . .
I5' Cu3 Cu6 158.8(10) . .
I7 Cu3 Cu6 61.42(11) . .
I4' Cu3 Cu6 120.6(3) . .
Cu3' Cu3 Cu1' 103.0(9) . .
I5 Cu3 Cu1' 137.3(2) . .
I5' Cu3 Cu1' 94.9(10) . .
I7 Cu3 Cu1' 114.9(2) . .
I4' Cu3 Cu1' 59.9(3) . .
Cu6 Cu3 Cu1' 67.17(19) . .
Cu3' Cu3 I4 153.4(8) . .
I5 Cu3 I4 118.42(16) . .
I5' Cu3 I4 66.1(10) . .
I7 Cu3 I4 109.32(17) . .
I4' Cu3 I4 14.6(2) . .
Cu6 Cu3 I4 107.84(18) . .
Cu1' Cu3 I4 53.70(18) . .
Cu3' Cu3 I8 52.0(8) . .
I5 Cu3 I8 103.20(17) . .
I5' Cu3 I8 103.3(10) . .
I7 Cu3 I8 116.48(14) . .
I4' Cu3 I8 103.1(3) . .
Cu6 Cu3 I8 57.01(10) . .
Cu1' Cu3 I8 51.50(18) . .
I4 Cu3 I8 102.65(14) . .
Cu3 Cu3' I5 88.0(8) . .
Cu3 Cu3' Cu6 90.1(8) . .
I5 Cu3' Cu6 165.7(5) . .
Cu3 Cu3' I8 109.0(10) . .
I5 Cu3' I8 127.4(4) . .
Cu6 Cu3' I8 66.5(4) . .
Cu3 Cu3' Cu4 110.8(6) . .
I5 Cu3' Cu4 60.7(3) . .
Cu6 Cu3' Cu4 132.8(5) . .
I8 Cu3' Cu4 66.8(3) . .
Cu3 Cu3' I7 67.1(5) . .
I5 Cu3' I7 105.6(5) . .
Cu6 Cu3' I7 60.8(2) . .
I8 Cu3' I7 127.0(5) . .
Cu4 Cu3' I7 166.3(6) . .
Cu3 Cu3' I5' 53.0(9) . .
I5 Cu3' I5' 48.4(8) . .
Cu6 Cu3' I5' 137.8(9) . .
I8 Cu3' I5' 103.4(9) . .
Cu4 Cu3' I5' 61.2(8) . .
I7 Cu3' I5' 111.3(9) . .
N4 Cu4 I5 138.3(5) . .
N4 Cu4 Cu3' 142.6(6) . .
I5 Cu4 Cu3' 52.5(3) . .
N4 Cu4 I2 89.9(5) . 5_666
I5 Cu4 I2 102.00(19) . 5_666
Cu3' Cu4 I2 126.0(3) . 5_666
N4 Cu4 I8 101.3(4) . .
I5 Cu4 I8 105.45(15) . .
Cu3' Cu4 I8 53.0(3) . .
I2 Cu4 I8 122.05(16) 5_666 .
N4 Cu4 I5' 96.5(10) . .
I5 Cu4 I5' 48.9(9) . .
Cu3' Cu4 I5' 65.5(8) . .
I2 Cu4 I5' 137.8(8) 5_666 .
I8 Cu4 I5' 97.6(7) . .
N4 Cu4 I5' 92.4(9) . 5_666
I5 Cu4 I5' 46.8(8) . 5_666
Cu3' Cu4 I5' 93.2(8) . 5_666
I2 Cu4 I5' 97.3(7) 5_666 5_666
I8 Cu4 I5' 137.9(7) . 5_666
I5' Cu4 I5' 40.9(13) . 5_666
N3 Cu5 I2' 107.8(3) . .
N3 Cu5 I1 114.2(3) . .
I2' Cu5 I1 106.18(13) . .
N3 Cu5 I2 107.3(3) . .
I2' Cu5 I2 10.14(12) . .
I1 Cu5 I2 114.76(9) . .
N3 Cu5 I4 102.8(3) . .
I2' Cu5 I4 114.35(14) . .
I1 Cu5 I4 111.66(7) . .
I2 Cu5 I4 105.11(9) . .
N3 Cu5 I4' 97.1(4) . .
I2' Cu5 I4' 104.3(3) . .
I1 Cu5 I4' 125.9(2) . .
I2 Cu5 I4' 94.4(2) . .
I4 Cu5 I4' 14.6(2) . .
N7 Cu6 Cu3' 126.7(4) 8_556 .
N7 Cu6 Cu3 147.1(4) 8_556 .
Cu3' Cu6 Cu3 22.6(2) . .
N7 Cu6 I7 108.2(4) 8_556 .
Cu3' Cu6 I7 66.2(3) . .
Cu3 Cu6 I7 58.04(11) . .
N7 Cu6 I8 109.1(3) 8_556 .
Cu3' Cu6 I8 57.0(3) . .
Cu3 Cu6 I8 67.15(11) . .
I7 Cu6 I8 122.97(11) . .
N7 Cu6 I6 107.3(3) 8_556 .
Cu3' Cu6 I6 125.7(2) . .
Cu3 Cu6 I6 105.28(14) . .
I7 Cu6 I6 105.14(10) . .
I8 Cu6 I6 103.00(11) . .
N7 Cu6 Cu1' 145.1(4) 8_556 .
Cu3' Cu6 Cu1' 71.5(3) . .
Cu3 Cu6 Cu1' 59.82(18) . .
I7 Cu6 Cu1' 106.51(17) . .
I8 Cu6 Cu1' 51.76(15) . .
I6 Cu6 Cu1' 59.61(16) . .
N5 Cu7 N2 160.4(5) 1_565 5_676
N5 Cu7 I2' 97.3(4) 1_565 .
N2 Cu7 I2' 93.4(4) 5_676 .
N5 Cu7 I2 97.5(4) 1_565 .
N2 Cu7 I2 93.6(4) 5_676 .
I2' Cu7 I2 1.43(14) . .
N5 Cu7 I1 97.3(4) 1_565 .
N2 Cu7 I1 98.5(3) 5_676 .
I2' Cu7 I1 93.07(15) . .
I2 Cu7 I1 91.63(8) . .
N11 Cu8 N9 122.4(4) 8_566 7_566
N11 Cu8 I3 114.8(3) 8_566 .
N9 Cu8 I3 111.7(3) 7_566 .
N11 Cu8 I3' 109.1(3) 8_566 .
N9 Cu8 I3' 108.8(4) 7_566 .
I3 Cu8 I3' 12.7(3) . .
N11 Cu8 I1 95.6(3) 8_566 .
N9 Cu8 I1 104.6(3) 7_566 .
I3 Cu8 I1 103.74(7) . .
I3' Cu8 I1 116.2(3) . .
Cu5 I1 Cu8 120.72(7) . .
Cu5 I1 Cu7 70.98(7) . .
Cu8 I1 Cu7 154.09(7) . .
Cu5 I2 Cu4 115.76(13) . 5_666
Cu5 I2 Cu7 70.70(8) . .
Cu4 I2 Cu7 169.06(10) 5_666 .
Cu5 I2' Cu7 79.49(18) . .
I3' I3 Cu2' 143.0(10) . .
I3' I3 Cu2 162.9(10) . .
I3' I3 Cu8 94.8(8) . .
Cu2' I3 Cu8 117.5(4) . .
Cu2 I3 Cu8 97.5(2) . .
I3 I3' Cu8 72.5(8) . .
Cu8 I3' Cu2' 99.3(5) . .
I4' I4 Cu1' 92.9(7) . .
I4' I4 Cu2 169.3(8) . .
Cu1' I4 Cu2 90.2(2) . .
I4' I4 Cu1 127.8(8) . .
Cu2 I4 Cu1 57.9(2) . .
I4' I4 Cu5 95.6(7) . .
Cu1' I4 Cu5 146.92(19) . .
Cu2 I4 Cu5 87.3(2) . .
Cu1 I4 Cu5 120.20(18) . .
I4' I4 Cu3 60.6(7) . .
Cu1' I4 Cu3 63.1(2) . .
Cu2 I4 Cu3 112.22(19) . .
Cu1 I4 Cu3 93.13(19) . .
Cu5 I4 Cu3 146.66(12) . .
Cu1' I4 I5' 91.7(9) . .
Cu2 I4 I5' 159.8(8) . .
Cu1 I4 I5' 128.1(9) . .
Cu5 I4 I5' 101.8(9) . .
Cu3 I4 I5' 51.8(8) . .
I4' I4 Cu2' 159.1(8) . .
Cu1' I4 Cu2' 76.6(4) . .
Cu1 I4 Cu2' 48.4(4) . .
Cu5 I4 Cu2' 103.1(3) . .
Cu3 I4 Cu2' 98.4(4) . .
I5' I4 Cu2' 149.7(9) . .
I4 I4' I5' 166.7(15) . .
I4 I4' Cu3 104.8(7) . .
I5' I4' Cu3 63.4(11) . .
I4 I4' Cu1' 71.2(7) . .
I5' I4' Cu1' 106.7(12) . .
Cu3 I4' Cu1' 65.2(3) . .
I4 I4' Cu5 69.8(6) . .
I5' I4' Cu5 118.1(12) . .
Cu3 I4' Cu5 155.8(4) . .
Cu1' I4' Cu5 130.0(5) . .
I5' I5 I5' 54.9(16) . 5_666
I5' I5 Cu3' 82.7(10) . .
I5' I5 Cu3' 132.1(11) 5_666 .
I5' I5 Cu3 64.5(9) . .
I5' I5 Cu3 119.0(11) 5_666 .
I5' I5 Cu4 74.3(12) . .
I5' I5 Cu4 79.9(12) 5_666 .
Cu3' I5 Cu4 66.8(3) . .
Cu3 I5 Cu4 78.52(18) . .
I5' I5' I4' 170(4) 5_666 .
I5' I5' I5 63(2) 5_666 .
I4' I5' I5 125.1(17) . .
I5' I5' I5 62.1(19) 5_666 5_666
I4' I5' I5 109.5(19) . 5_666
I5 I5' I5 125.1(16) . 5_666
I5' I5' Cu3 124(3) 5_666 .
I4' I5' Cu3 64.9(9) . .
I5 I5' Cu3 61.6(11) . .
I5 I5' Cu3 171(2) 5_666 .
I5' I5' Cu4 74(2) 5_666 .
I4' I5' Cu4 115.0(17) . .
I5 I5' Cu4 56.8(10) . .
I5 I5' Cu4 107.3(14) 5_666 .
Cu3 I5' Cu4 70.7(11) . .
I5' I5' I4 171(3) 5_666 .
I5 I5' I4 121.9(14) . .
I5 I5' I4 112.5(17) 5_666 .
Cu3 I5' I4 62.0(8) . .
Cu4 I5' I4 114.4(14) . .
I5' I5' Cu3' 109(3) 5_666 .
I4' I5' Cu3' 81.3(11) . .
I5 I5' Cu3' 49.0(9) . .
I5 I5' Cu3' 160.6(19) 5_666 .
Cu4 I5' Cu3' 53.3(8) . .
I4 I5' Cu3' 78.7(9) . .
I5' I5' Cu4 65(2) 5_666 5_666
I4' I5' Cu4 105.8(16) . 5_666
I5 I5' Cu4 101.9(15) . 5_666
I5 I5' Cu4 53.3(9) 5_666 5_666
Cu3 I5' Cu4 133.8(16) . 5_666
Cu4 I5' Cu4 139.1(13) . 5_666
I4 I5' Cu4 106.5(13) . 5_666
Cu3' I5' Cu4 140.9(16) . 5_666
I6' I6 Cu1 74.1(4) . .
I6' I6 Cu2' 115.3(6) . .
Cu1 I6 Cu2' 57.6(4) . .
I6' I6 Cu6 117.3(5) . .
Cu1 I6 Cu6 98.9(2) . .
Cu2' I6 Cu6 110.8(5) . .
I6' I6 Cu1' 82.3(5) . .
Cu2' I6 Cu1' 80.9(4) . .
Cu6 I6 Cu1' 65.47(17) . .
I6 I6' Cu1 69.7(5) . .
I6 I6' Cu1' 68.4(5) . .
I7' I7 Cu3 170.40(18) . .
I7' I7 Cu6 123.45(18) . .
Cu3 I7 Cu6 60.54(11) . .
I7' I7 Cu3' 168.3(2) . .
Cu6 I7 Cu3' 53.0(3) . .
Cu3' I8 Cu1' 81.4(3) . .
Cu3' I8 Cu6 56.5(2) . .
Cu1' I8 Cu6 71.72(18) . .
Cu3' I8 Cu4 60.3(2) . .
Cu1' I8 Cu4 105.1(2) . .
Cu6 I8 Cu4 116.47(11) . .
Cu1' I8 Cu3 62.6(2) . .
Cu6 I8 Cu3 55.84(9) . .
Cu4 I8 Cu3 66.74(12) . .
N1 C1 C2 123.9(19) . .
N1 C1 H1A 118.0 . .
C2 C1 H1A 118.0 . .
C3 C2 C1 116.3(19) . .
C3 C2 H2A 121.9 . .
C1 C2 H2A 121.9 . .
C2 C3 C4 119.0(14) . .
C2 C3 C11 122.2(15) . .
C4 C3 C11 118.8(13) . .
C3 C4 C5 116.5(18) . .
C3 C4 H4A 108.2 . .
C5 C4 H4A 108.2 . .
C3 C4 H4B 108.2 . .
C5 C4 H4B 108.2 . .
H4A C4 H4B 107.3 . .
N1 C5 C4 122(2) . .
N1 C5 H5A 119.2 . .
C4 C5 H5A 119.2 . .
C11 C6 C7 120.5(10) . .
C11 C6 H6A 119.8 . .
C7 C6 H6A 119.8 . .
C8 C7 C6 118.8(9) . .
C8 C7 H7A 120.6 . .
C6 C7 H7A 120.6 . .
C7 C8 C9 120.2(8) . .
C7 C8 C12 121.8(8) . .
C9 C8 C12 118.0(8) . .
C8 C9 C10 119.5(9) . .
C8 C9 H9A 120.2 . .
C10 C9 H9A 120.2 . .
C11 C10 C9 119.7(10) . .
C11 C10 H10A 120.2 . .
C9 C10 H10A 120.2 . .
C6 C11 C10 121.1(10) . .
C6 C11 C3 121.2(11) . .
C10 C11 C3 117.6(11) . .
O2 C12 O1 126.1(8) . .
O2 C12 C8 115.5(7) . .
O1 C12 C8 118.4(7) . .
N2 C13 C14 121.6(11) . .
N2 C13 H13A 119.2 . .
C14 C13 H13A 119.2 . .
C15 C14 C13 122.8(12) . .
C15 C14 H14A 118.6 . .
C13 C14 H14A 118.6 . .
C14 C15 C16 116.7(9) . .
C14 C15 C23 122.7(10) . .
C16 C15 C23 120.5(8) . .
C17 C16 C15 117.8(10) . .
C17 C16 H16A 121.1 . .
C15 C16 H16A 121.1 . .
N2 C17 C16 124.2(12) . .
N2 C17 H17A 117.9 . .
C16 C17 H17A 117.9 . .
C23 C18 C19 119.2(8) . .
C23 C18 H18A 120.4 . .
C19 C18 H18A 120.4 . .
C20 C19 C18 121.4(8) . .
C20 C19 H19A 119.3 . .
C18 C19 H19A 119.3 . .
C19 C20 C21 118.9(7) . .
C19 C20 C24 120.8(7) . .
C21 C20 C24 120.0(7) . .
C20 C21 C22 120.2(8) . .
C20 C21 H21A 119.9 . .
C22 C21 H21A 119.9 . .
C21 C22 C23 122.4(9) . .
C21 C22 H22A 118.8 . .
C23 C22 H22A 118.8 . .
C22 C23 C18 117.8(7) . .
C22 C23 C15 123.2(9) . .
C18 C23 C15 119.1(8) . .
O4 C24 O3 123.7(7) . .
O4 C24 C20 119.1(7) . .
O3 C24 C20 117.2(7) . .
N3 C25 C26 123.0(12) . .
N3 C25 H25A 118.5 . .
C26 C25 H25A 118.5 . .
C27 C26 C25 122.4(13) . .
C27 C26 H26A 118.8 . .
C25 C26 H26A 118.8 . .
C28 C27 C26 115.0(9) . .
C28 C27 C35 122.5(9) . .
C26 C27 C35 122.4(10) . .
C27 C28 C29 120.0(11) . .
C27 C28 H28A 120.0 . .
C29 C28 H28A 120.0 . .
N3 C29 C28 124.8(13) . .
N3 C29 H29A 117.6 . .
C28 C29 H29A 117.6 . .
C31 C30 C35 121.9(7) . .
C31 C30 H30A 119.1 . .
C35 C30 H30A 119.1 . .
C30 C31 C32 120.5(8) . .
C30 C31 H31A 119.8 . .
C32 C31 H31A 119.8 . .
C33 C32 C31 119.1(7) . .
C33 C32 C36 121.0(6) . .
C31 C32 C36 119.8(7) . .
C32 C33 C34 120.5(7) . .
C32 C33 H33A 119.8 . .
C34 C33 H33A 119.8 . .
C33 C34 C35 120.8(8) . .
C33 C34 H34A 119.6 . .
C35 C34 H34A 119.6 . .
C34 C35 C30 117.1(7) . .
C34 C35 C27 120.1(8) . .
C30 C35 C27 122.8(8) . .
O6 C36 O5 122.0(6) . .
O6 C36 C32 119.1(6) . .
O5 C36 C32 118.8(6) . .
C38 C37 N4 120.0 . .
C38 C37 H37A 120.0 . .
N4 C37 H37A 120.0 . .
C37 C38 C39 120.0 . .
C37 C38 H38A 120.0 . .
C39 C38 H38A 120.0 . .
C40 C39 C38 120.0 . .
C40 C39 C47 120.9(9) . .
C38 C39 C47 118.7(9) . .
C41 C40 C39 120.0 . .
C41 C40 H40A 120.0 . .
C39 C40 H40A 120.0 . .
C40 C41 N4 120.0 . .
C40 C41 H41A 120.0 . .
N4 C41 H41A 120.0 . .
C41 N4 C37 120.0 . .
C41 N4 Cu4 116.7(7) . .
C37 N4 Cu4 122.2(7) . .
C47 C42 C43 121.2(11) . .
C47 C42 H42A 119.4 . .
C43 C42 H42A 119.4 . .
C44 C43 C42 120.6(10) . .
C44 C43 H43A 119.7 . .
C42 C43 H43A 119.7 . .
C45 C44 C43 119.6(8) . .
C45 C44 C48 118.2(8) . .
C43 C44 C48 122.2(8) . .
C44 C45 C46 119.3(11) . .
C44 C45 H45A 120.3 . .
C46 C45 H45A 120.3 . .
C47 C46 C45 120.3(12) . .
C47 C46 H46A 119.9 . .
C45 C46 H46A 119.9 . .
C42 C47 C46 118.9(10) . .
C42 C47 C39 119.3(12) . .
C46 C47 C39 121.8(12) . .
O7 C48 O8 124.9(7) . .
O7 C48 C44 118.3(7) . .
O8 C48 C44 116.8(7) . .
N5 C49 C50 124.6(13) . .
N5 C49 H49A 117.7 . .
C50 C49 H49A 117.7 . .
C51 C50 C49 120.4(12) . .
C51 C50 H50A 119.8 . .
C49 C50 H50A 119.8 . .
C50 C51 C52 116.3(9) . .
C50 C51 C59 123.4(10) . .
C52 C51 C59 120.2(9) . .
C51 C52 C53 118.0(11) . .
C51 C52 H52A 121.0 . .
C53 C52 H52A 121.0 . .
N5 C53 C52 125.6(12) . .
N5 C53 H53A 117.2 . .
C52 C53 H53A 117.2 . .
C55 C54 C59 120.9(7) . .
C55 C54 H54A 119.6 . .
C59 C54 H54A 119.6 . .
C54 C55 C56 120.2(8) . .
C54 C55 H55A 119.9 . .
C56 C55 H55A 119.9 . .
C57 C56 C55 117.5(7) . .
C57 C56 C60 121.4(6) . .
C55 C56 C60 121.0(7) . .
C58 C57 C56 121.9(8) . .
C58 C57 H57A 119.0 . .
C56 C57 H57A 119.0 . .
C57 C58 C59 121.2(9) . .
C57 C58 H58A 119.4 . .
C59 C58 H58A 119.4 . .
C58 C59 C54 118.1(7) . .
C58 C59 C51 121.9(9) . .
C54 C59 C51 119.9(8) . .
O9 C60 O10 125.3(6) . .
O9 C60 C56 115.6(6) . .
O10 C60 C56 119.2(6) . .
C62 C61 N6 120.0 . .
C62 C61 H61A 120.0 . .
N6 C61 H61A 120.0 . .
C61 C62 C63 120.0 . .
C61 C62 H62A 120.0 . .
C63 C62 H62A 120.0 . .
C64 C63 C62 120.0 . .
C64 C63 C71 119.8(7) . .
C62 C63 C71 120.0(7) . .
C63 C64 C65 120.0 . .
C63 C64 H64A 120.0 . .
C65 C64 H64A 120.0 . .
N6 C65 C64 120.0 . .
N6 C65 H65A 120.0 . .
C64 C65 H65A 120.0 . .
C65 N6 C61 120.0 . .
C65 N6 Dy1 118.6(4) . 4_545
C61 N6 Dy1 121.4(4) . 4_545
C62' C61' N6' 120.0 . .
C62' C61' H61B 120.0 . .
N6' C61' H61B 120.0 . .
C63' C62' C61' 120.0 . .
C63' C62' H62B 120.0 . .
C61' C62' H62B 120.0 . .
C62' C63' C64' 120.0 . .
C62' C63' C71 120.0(8) . .
C64' C63' C71 120.0(9) . .
C65' C64' C63' 120.0 . .
C65' C64' H64B 120.0 . .
C63' C64' H64B 120.0 . .
C64' C65' N6' 120.0 . .
C64' C65' H65B 120.0 . .
N6' C65' H65B 120.0 . .
C65' N6' C61' 120.0 . .
C65' N6' Dy1 119.4(5) . 4_545
C61' N6' Dy1 120.1(5) . 4_545
C71 C66 C67 119.6(8) . .
C71 C66 H66A 120.2 . .
C67 C66 H66A 120.2 . .
C66 C67 C68 120.8(8) . .
C66 C67 H67A 119.6 . .
C68 C67 H67A 119.6 . .
C69 C68 C67 119.8(7) . .
C69 C68 C72 119.4(7) . .
C67 C68 C72 120.6(7) . .
C68 C69 C70 119.7(8) . .
C68 C69 H69A 120.2 . .
C70 C69 H69A 120.2 . .
C71 C70 C69 120.2(8) . .
C71 C70 H70A 119.9 . .
C69 C70 H70A 119.9 . .
C66 C71 C70 119.9(8) . .
C66 C71 C63 122.6(8) . .
C70 C71 C63 117.5(8) . .
C66 C71 C63' 118.5(9) . .
C70 C71 C63' 121.5(10) . .
O11 C72 O12 120.2(6) . .
O11 C72 C68 119.1(6) . .
O12 C72 C68 120.7(6) . .
N7 C73 C74 121.4(12) . .
N7 C73 H73A 119.3 . .
C74 C73 H73A 119.3 . .
C75 C74 C73 120.7(12) . .
C75 C74 H74A 119.7 . .
C73 C74 H74A 119.7 . .
C74 C75 C76 116.6(10) . .
C74 C75 C80 122.5(10) . .
C76 C75 C80 120.8(10) . .
C75 C76 C77 118.7(13) . .
C75 C76 H76A 120.7 . .
C77 C76 H76A 120.7 . .
N7 C77 C76 121.7(15) . .
N7 C77 H77A 119.2 . .
C76 C77 H77A 119.2 . .
C79 C78 C83 121.0(9) . .
C79 C78 H78A 119.5 . .
C83 C78 H78A 119.5 . .
C78 C79 C80 121.2(9) . .
C78 C79 H79A 119.4 . .
C80 C79 H79A 119.4 . .
C79 C80 C81 118.1(8) . .
C79 C80 C75 121.5(9) . .
C81 C80 C75 120.2(9) . .
C80 C81 C82 120.5(9) . .
C80 C81 H81A 119.8 . .
C82 C81 H81A 119.8 . .
C83 C82 C81 119.8(9) . .
C83 C82 H82A 120.1 . .
C81 C82 H82A 120.1 . .
C82 C83 C78 119.2(8) . .
C82 C83 C84 118.3(7) . .
C78 C83 C84 122.5(8) . .
O14 C84 O13 125.2(8) . .
O14 C84 C83 118.6(7) . .
O13 C84 C83 116.2(8) . .
N8 C85 C86 122(2) . .
N8 C85 H85A 118.8 . .
C86 C85 H85A 118.8 . .
C87 C86 C85 122.1(18) . .
C87 C86 H86A 118.9 . .
C85 C86 H86A 118.9 . .
C88 C87 C86 113.9(16) . .
C88 C87 C92 120.2(17) . .
C86 C87 C92 125.8(15) . .
C87 C88 C89 126(2) . .
C87 C88 H88A 116.9 . .
C89 C88 H88A 116.9 . .
N8 C89 C88 113(2) . .
C95 C90 C91 121.4(9) . .
C95 C90 H90A 119.3 . .
C91 C90 H90A 119.3 . .
C92 C91 C90 120.0(10) . .
C92 C91 H91A 120.0 . .
C90 C91 H91A 120.0 . .
C91 C92 C93 119.7(9) . .
C91 C92 C87 119.7(12) . .
C93 C92 C87 120.5(12) . .
C94 C93 C92 120.3(10) . .
C94 C93 H93A 119.8 . .
C92 C93 H93A 119.8 . .
C93 C94 C95 121.2(10) . .
C93 C94 H94A 119.4 . .
C95 C94 H94A 119.4 . .
C90 C95 C94 117.1(7) . .
C90 C95 C96 122.4(7) . .
C94 C95 C96 120.4(8) . .
O16 C96 O15 124.5(7) . .
O16 C96 C95 117.4(7) . .
O15 C96 C95 118.1(7) . .
N9 C97 C98 125.4(11) . .
N9 C97 H97A 117.3 . .
C98 C97 H97A 117.3 . .
C97 C98 C99 118.8(10) . .
C97 C98 H98A 120.6 . .
C99 C98 H98A 120.6 . .
C100 C99 C98 115.5(9) . .
C100 C99 C104 121.8(9) . .
C98 C99 C104 122.7(9) . .
C101 C100 C99 120.8(12) . .
C101 C100 H10B 119.6 . .
C99 C100 H10B 119.6 . .
N9 C101 C100 125.1(12) . .
N9 C101 H10C 117.5 . .
C100 C101 H10C 117.5 . .
C107 C102 C103 120.1(7) . .
C107 C102 H10D 120.0 . .
C103 C102 H10D 120.0 . .
C104 C103 C102 121.4(8) . .
C104 C103 H10E 119.3 . .
C102 C103 H10E 119.3 . .
C103 C104 C105 118.2(7) . .
C103 C104 C99 122.6(8) . .
C105 C104 C99 119.1(8) . .
C104 C105 C106 120.7(8) . .
C104 C105 H10F 119.6 . .
C106 C105 H10F 119.6 . .
C107 C106 C105 120.3(7) . .
C107 C106 H10G 119.9 . .
C105 C106 H10G 119.9 . .
C102 C107 C106 119.2(6) . .
C102 C107 C108 122.9(7) . .
C106 C107 C108 117.9(6) . .
O17 C108 O18 125.3(6) . .
O17 C108 C107 116.6(6) . .
O18 C108 C107 118.0(6) . .
C110 C109 N10 120.0 . .
C110 C109 H10H 120.0 . .
N10 C109 H10H 120.0 . .
C109 C110 C111 120.0 . .
C109 C110 H11A 120.0 . .
C111 C110 H11A 120.0 . .
C112 C111 C110 120.0 . .
C112 C111 C116 131.1(14) . .
C110 C111 C116 108.8(14) . .
C111 C112 C113 120.0 . .
C111 C112 H11B 120.0 . .
C113 C112 H11B 120.0 . .
C112 C113 N10 120.0 . .
C113 N10 C109 120.0 . .
C113 N10 Cu1 122.6(7) . 7_566
C109 N10 Cu1 117.4(7) . 7_566
C10' C09' N10' 120.0 . .
C10' C09' H09A 120.0 . .
N10' C09' H09A 120.0 . .
C12' C10' C09' 120.0 . .
C12' C10' H10I 120.0 . .
C09' C10' H10I 120.0 . .
C10' C12' C11' 120.0 . .
C10' C12' C116 130.7(15) . .
C11' C12' C116 109.2(15) . .
C13' C11' C12' 120.0 . .
C13' C11' H11D 120.0 . .
C12' C11' H11D 120.0 . .
C11' C13' N10' 120.0 . .
C11' C13' H13B 120.0 . .
N10' C13' H13B 120.0 . .
C13' N10' C09' 120.0 . .
C13' N10' Cu1' 124.4(10) . 7_566
C09' N10' Cu1' 115.6(10) . 7_566
C13' N10' Cu1 88.7(9) . 7_566
C09' N10' Cu1 142.0(10) . 7_566
C119 C114 C115 123.7(12) . .
C119 C114 H11E 118.2 . .
C115 C114 H11E 118.2 . .
C114 C115 C116 118.6(16) . .
C114 C115 H11F 120.7 . .
C116 C115 H11F 120.7 . .
C115 C116 C117 119.1(12) . .
C115 C116 C111 133(2) . .
C117 C116 C111 107.5(16) . .
C115 C116 C12' 104.6(18) . .
C117 C116 C12' 136.4(16) . .
C118 C117 C116 119.5(15) . .
C118 C117 H11G 120.2 . .
C116 C117 H11G 120.2 . .
C119 C118 C117 121.0(16) . .
C119 C118 H11H 119.5 . .
C117 C118 H11H 119.5 . .
C114 C119 C118 118.1(9) . .
C114 C119 C120 121.6(8) . .
C118 C119 C120 120.3(10) . .
O20 C120 O19 125.1(7) . .
O20 C120 C119 117.2(8) . .
O19 C120 C119 117.7(7) . .
N11 C121 C122 122.0(9) . .
N11 C121 H12A 119.0 . .
C122 C121 H12A 119.0 . .
C121 C122 C123 120.6(8) . .
C121 C122 H12B 119.7 . .
C123 C122 H12B 119.7 . .
C124 C123 C122 116.6(9) . .
C124 C123 C128 122.0(9) . .
C122 C123 C128 121.4(8) . .
C123 C124 C125 119.0(10) . .
C123 C124 H12C 120.5 . .
C125 C124 H12C 120.5 . .
N11 C125 C124 124.5(9) . .
N11 C125 H12D 117.8 . .
C124 C125 H12D 117.8 . .
C127 C126 C131 121.5(7) . .
C127 C126 H12E 119.2 . .
C131 C126 H12E 119.2 . .
C126 C127 C128 120.9(8) . .
C126 C127 H12F 119.6 . .
C128 C127 H12F 119.6 . .
C129 C128 C127 117.9(8) . .
C129 C128 C123 120.1(8) . .
C127 C128 C123 122.0(8) . .
C128 C129 C130 121.2(8) . .
C128 C129 H12G 119.4 . .
C130 C129 H12G 119.4 . .
C131 C130 C129 119.2(9) . .
C131 C130 H13C 120.4 . .
C129 C130 H13C 120.4 . .
C130 C131 C126 119.2(8) . .
C130 C131 C132 119.0(8) . .
C126 C131 C132 121.8(6) . .
O22 C132 O21 120.8(7) . .
O22 C132 C131 120.8(6) . .
O21 C132 C131 118.4(7) . .
O22 C132 Dy1 55.1(4) . 1_545
O21 C132 Dy1 66.1(4) . 1_545
C131 C132 Dy1 170.2(6) . 1_545
C5 N1 C1 122(2) . .
C5 N1 Cu2 124(2) . 5_676
C1 N1 Cu2 113.4(13) . 5_676
C5 N1 Cu2' 102(2) . 5_676
C1 N1 Cu2' 133.8(14) . 5_676
C13 N2 C17 116.8(9) . .
C13 N2 Cu7 121.5(8) . 5_676
C17 N2 Cu7 121.7(9) . 5_676
C29 N3 C25 114.5(10) . .
C29 N3 Cu5 123.0(9) . .
C25 N3 Cu5 122.3(8) . .
C49 N5 C53 115.0(10) . .
C49 N5 Cu7 124.0(9) . 1_545
C53 N5 Cu7 121.1(9) . 1_545
C77 N7 C73 120.0(12) . .
C77 N7 Cu6 118.9(10) . 8_455
C73 N7 Cu6 120.7(9) . 8_455
C85 N8 C89 120(2) . .
C97 N9 C101 114.2(9) . .
C97 N9 Cu8 125.5(8) . 7_566
C101 N9 Cu8 119.8(8) . 7_566
C125 N11 C121 117.2(8) . .
C125 N11 Cu8 122.4(7) . 8_465
C121 N11 Cu8 119.6(7) . 8_465
C12 O1 Dy1 137.3(5) . .
C12 O2 Dy5 139.6(5) . 1_565
C24 O3 Dy3 118.7(5) . .
C24 O4 Dy1 164.5(5) . .
C36 O5 Dy2 115.7(4) . .
C36 O5 Dy3 123.6(4) . .
Dy2 O5 Dy3 104.90(16) . .
C36 O6 Dy2 141.0(5) . 7_566
C48 O7 Dy3 138.4(5) . .
C48 O8 Dy4 133.0(4) . .
C60 O9 Dy5 135.9(5) . .
C60 O10 Dy4 113.7(5) . 7_556
C60 O10 Dy2 124.2(4) . 1_545
Dy4 O10 Dy2 87.40(14) 7_556 1_545
C72 O11 Dy3 160.1(5) . .
C72 O11 Dy4 97.2(4) . .
Dy3 O11 Dy4 102.42(18) . .
C72 O12 Dy5 148.5(5) . .
C72 O12 Dy4 92.9(4) . .
Dy5 O12 Dy4 104.06(17) . .
C84 O13 Dy3 138.2(6) . .
C84 O14 Dy1 128.1(5) . .
C96 O15 Dy4 130.0(5) . .
C96 O16 Dy5 143.1(5) . .
C108 O17 Dy4 137.8(4) . .
C108 O18 Dy3 134.5(5) . .
C120 O19 Dy1 132.7(5) . .
C120 O20 Dy2 139.7(5) . .
C132 O21 Dy5 166.8(5) . .
C132 O21 Dy1 89.2(5) . 1_545
Dy5 O21 Dy1 103.39(18) . 1_545
C132 O22 Dy1 100.8(4) . 1_545
Dy3 O23 Dy2 114.20(16) . .
Dy3 O23 Dy1 118.37(19) . .
Dy2 O23 Dy1 106.08(16) . .
Dy2 O24 Dy1 111.87(17) . .
Dy2 O24 Dy5 106.97(17) . 1_565
Dy1 O24 Dy5 113.95(17) . 1_565
Dy5 O25 Dy4 115.94(17) . .
Dy4 O26 Dy3 106.85(17) 7_566 7_566
Dy4 O26 Dy2 99.01(16) 7_566 .
Dy3 O26 Dy2 144.28(19) 7_566 .
Dy2 O27 Dy4 101.82(16) 7_566 .
Dy2 O27 Dy5 106.33(17) 7_566 7_556
Dy4 O27 Dy5 129.11(18) . 7_556

loop_
_geom_bond_atom_site_label_1
_geom_bond_atom_site_label_2
_geom_bond_distance
_geom_bond_site_symmetry_2
Dy1 O4 2.415(6) .
Dy1 O24 2.429(4) .
Dy1 O14 2.451(6) .
Dy1 O19 2.493(7) .
Dy1 O22 2.511(5) 1_565
Dy1 O1 2.591(6) .
Dy1 O23 2.602(5) .
Dy1 N6 2.72(4) 4
Dy1 N6' 2.72(7) 4
Dy1 O21 2.751(6) 1_565
Dy1 C132 3.008(7) 1_565
Dy2 O20 2.395(5) .
Dy2 O27 2.416(4) 7_566
Dy2 O24 2.417(5) .
Dy2 O23 2.420(4) .
Dy2 O6 2.450(5) 7_566
Dy2 O5 2.478(5) .
Dy2 O26 2.521(4) .
Dy2 O10 2.750(5) 1_565
Dy3 O13 2.378(6) .
Dy3 O23 2.379(4) .
Dy3 O7 2.414(5) .
Dy3 O3 2.449(6) .
Dy3 O11 2.480(5) .
Dy3 O26 2.511(5) 7_566
Dy3 O18 2.561(5) .
Dy3 O5 2.603(5) .
Dy4 O17 2.409(5) .
Dy4 O26 2.427(5) 7_566
Dy4 O27 2.433(4) .
Dy4 O15 2.441(5) .
Dy4 O25 2.505(4) .
Dy4 O8 2.520(5) .
Dy4 O11 2.607(5) .
Dy4 O12 2.686(5) .
Dy4 O10 2.696(6) 7_556
Dy5 O2 2.337(6) 1_545
Dy5 O16 2.413(6) .
Dy5 O25 2.448(4) .
Dy5 O24 2.449(4) 1_545
Dy5 O9 2.454(5) .
Dy5 O21 2.456(5) .
Dy5 O27 2.469(5) 7_556
Dy5 O12 2.640(5) .
Cu1 Cu1' 1.648(11) .
Cu1 N10 2.02(9) 7_566
Cu1 N10' 2.29(18) 7_566
Cu1 Cu2' 2.396(18) .
Cu1 I6 2.405(5) .
Cu1 I6' 2.466(13) .
Cu1 Cu2 2.547(9) .
Cu1 I4 2.664(6) .
Cu1' N10' 2.05(9) 7_566
Cu1' I8 2.509(8) .
Cu1' I4 2.570(8) .
Cu1' I4' 2.711(12) .
Cu1' Cu3 2.845(9) .
Cu1' I6 2.876(7) .
Cu1' Cu6 3.033(8) .
Cu1' I6' 3.065(16) .
Cu2 Cu2' 0.928(17) .
Cu2 N1 2.060(16) 5_676
Cu2 I3 2.569(6) .
Cu2 I4 2.595(5) .
Cu2' N1 2.15(3) 5_676
Cu2' I3 2.51(2) .
Cu2' I6 2.562(18) .
Cu2' I3' 3.01(3) .
Cu2' I4 3.098(18) .
Cu3 Cu3' 1.011(9) .
Cu3 I5 2.468(6) .
Cu3 I5' 2.53(4) .
Cu3 I7 2.561(4) .
Cu3 I4' 2.565(10) .
Cu3 Cu6 2.628(4) .
Cu3 I4 2.846(5) .
Cu3 I8 2.927(5) .
Cu3' I5 2.288(13) .
Cu3' Cu6 2.424(12) .
Cu3' I8 2.438(13) .
Cu3' Cu4 2.651(9) .
Cu3' I7 2.779(9) .
Cu3' I5' 3.01(4) .
Cu4 N4 2.002(8) .
Cu4 I5 2.516(5) .
Cu4 I2 2.759(5) 5_666
Cu4 I8 2.805(6) .
Cu4 I5' 2.90(5) .
Cu4 I5' 3.09(4) 5_666
Cu5 N3 2.026(8) .
Cu5 I2' 2.585(6) .
Cu5 I1 2.585(2) .
Cu5 I2 2.640(3) .
Cu5 I4 2.760(3) .
Cu5 I4' 2.927(9) .
Cu6 N7 2.067(11) 8_556
Cu6 I7 2.651(3) .
Cu6 I8 2.664(3) .
Cu6 I6 2.728(3) .
Cu7 N5 1.972(8) 1_565
Cu7 N2 1.979(9) 5_676
Cu7 I2' 2.597(6) .
Cu7 I2 3.057(3) .
Cu7 I1 3.080(3) .
Cu8 N11 2.020(8) 8_566
Cu8 N9 2.026(8) 7_566
Cu8 I3 2.577(2) .
Cu8 I3' 2.692(8) .
Cu8 I1 2.852(2) .
I2 Cu4 2.759(5) 5_666
I3 I3' 0.594(12) .
I4 I4' 0.741(11) .
I4 I5' 2.95(4) .
I4' I5' 2.22(4) .
I5 I5' 2.27(4) .
I5 I5' 2.29(4) 5_666
I5' I5' 2.10(7) 5_666
I5' I5 2.29(4) 5_666
I5' Cu4 3.09(4) 5_666
I6 I6' 1.515(12) .
I7 I7' 2.157(5) .
C1 N1 1.31(3) .
C1 C2 1.42(3) .
C1 H1A 0.9300 .
C2 C3 1.36(2) .
C2 H2A 0.9300 .
C3 C4 1.42(3) .
C3 C11 1.493(15) .
C4 C5 1.50(3) .
C4 H4A 0.9700 .
C4 H4B 0.9700 .
C5 N1 1.19(3) .
C5 H5A 0.9300 .
C6 C11 1.357(16) .
C6 C7 1.431(14) .
C6 H6A 0.9300 .
C7 C8 1.386(13) .
C7 H7A 0.9300 .
C8 C9 1.401(12) .
C8 C12 1.519(11) .
C9 C10 1.412(14) .
C9 H9A 0.9300 .
C10 C11 1.378(17) .
C10 H10A 0.9300 .
C12 O2 1.252(10) .
C12 O1 1.254(10) .
C13 N2 1.323(19) .
C13 C14 1.393(14) .
C13 H13A 0.9300 .
C14 C15 1.351(14) .
C14 H14A 0.9300 .
C15 C16 1.417(15) .
C15 C23 1.482(11) .
C16 C17 1.385(12) .
C16 H16A 0.9300 .
C17 N2 1.368(16) .
C17 H17A 0.9300 .
C18 C23 1.396(13) .
C18 C19 1.420(11) .
C18 H18A 0.9300 .
C19 C20 1.370(11) .
C19 H19A 0.9300 .
C20 C21 1.376(13) .
C20 C24 1.510(9) .
C21 C22 1.382(12) .
C21 H21A 0.9300 .
C22 C23 1.384(12) .
C22 H22A 0.9300 .
C24 O4 1.240(9) .
C24 O3 1.257(10) .
C25 N3 1.330(19) .
C25 C26 1.367(15) .
C25 H25A 0.9300 .
C26 C27 1.337(14) .
C26 H26A 0.9300 .
C27 C28 1.330(16) .
C27 C35 1.482(10) .
C28 C29 1.415(15) .
C28 H28A 0.9300 .
C29 N3 1.272(16) .
C29 H29A 0.9300 .
C30 C31 1.363(11) .
C30 C35 1.399(13) .
C30 H30A 0.9300 .
C31 C32 1.393(10) .
C31 H31A 0.9300 .
C32 C33 1.368(11) .
C32 C36 1.479(9) .
C33 C34 1.396(11) .
C33 H33A 0.9300 .
C34 C35 1.399(12) .
C34 H34A 0.9300 .
C36 O6 1.249(9) .
C36 O5 1.289(8) .
C37 C38 1.3900 .
C37 N4 1.3900 .
C37 H37A 0.9300 .
C38 C39 1.3900 .
C38 H38A 0.9300 .
C39 C40 1.3900 .
C39 C47 1.465(13) .
C40 C41 1.3900 .
C40 H40A 0.9300 .
C41 N4 1.3900 .
C41 H41A 0.9300 .
C42 C47 1.367(19) .
C42 C43 1.376(15) .
C42 H42A 0.9300 .
C43 C44 1.373(13) .
C43 H43A 0.9300 .
C44 C45 1.373(13) .
C44 C48 1.492(10) .
C45 C46 1.418(15) .
C45 H45A 0.9300 .
C46 C47 1.38(2) .
C46 H46A 0.9300 .
C48 O7 1.236(10) .
C48 O8 1.274(10) .
C49 N5 1.298(19) .
C49 C50 1.395(15) .
C49 H49A 0.9300 .
C50 C51 1.344(14) .
C50 H50A 0.9300 .
C51 C52 1.393(16) .
C51 C59 1.499(11) .
C52 C53 1.395(13) .
C52 H52A 0.9300 .
C53 N5 1.306(16) .
C53 H53A 0.9300 .
C54 C55 1.390(10) .
C54 C59 1.399(13) .
C54 H54A 0.9300 .
C55 C56 1.406(10) .
C55 H55A 0.9300 .
C56 C57 1.388(11) .
C56 C60 1.508(9) .
C57 C58 1.367(11) .
C57 H57A 0.9300 .
C58 C59 1.380(13) .
C58 H58A 0.9300 .
C60 O9 1.265(9) .
C60 O10 1.271(9) .
C61 C62 1.3900 .
C61 N6 1.3900 .
C61 H61A 0.9300 .
C62 C63 1.3900 .
C62 H62A 0.9300 .
C63 C64 1.3900 .
C63 C71 1.513(11) .
C64 C65 1.3900 .
C64 H64A 0.9300 .
C65 N6 1.3900 .
C65 H65A 0.9300 .
N6 Dy1 2.722(8) 4_545
C61' C62' 1.3900 .
C61' N6' 1.3900 .
C61' H61B 0.9300 .
C62' C63' 1.3900 .
C62' H62B 0.9300 .
C63' C64' 1.3900 .
C63' C71 1.524(13) .
C64' C65' 1.3900 .
C64' H64B 0.9300 .
C65' N6' 1.3900 .
C65' H65B 0.9300 .
N6' Dy1 2.722(10) 4_545
C66 C71 1.380(13) .
C66 C67 1.384(11) .
C66 H66A 0.9300 .
C67 C68 1.403(10) .
C67 H67A 0.9300 .
C68 C69 1.370(12) .
C68 C72 1.495(10) .
C69 C70 1.403(12) .
C69 H69A 0.9300 .
C70 C71 1.400(12) .
C70 H70A 0.9300 .
C72 O11 1.251(8) .
C72 O12 1.275(8) .
C73 N7 1.315(19) .
C73 C74 1.398(16) .
C73 H73A 0.9300 .
C74 C75 1.373(15) .
C74 H74A 0.9300 .
C75 C76 1.385(18) .
C75 C80 1.492(13) .
C76 C77 1.438(18) .
C76 H76A 0.9300 .
C77 N7 1.290(18) .
C77 H77A 0.9300 .
C78 C79 1.371(12) .
C78 C83 1.392(12) .
C78 H78A 0.9300 .
C79 C80 1.399(15) .
C79 H79A 0.9300 .
C80 C81 1.399(14) .
C81 C82 1.413(14) .
C81 H81A 0.9300 .
C82 C83 1.387(13) .
C82 H82A 0.9300 .
C83 C84 1.509(11) .
C84 O14 1.236(11) .
C84 O13 1.257(10) .
C85 N8 1.26(3) .
C85 C86 1.388(18) .
C85 H85A 0.9300 .
C86 C87 1.34(2) .
C86 H86A 0.9300 .
C87 C88 1.33(3) .
C87 C92 1.516(16) .
C88 C89 1.44(3) .
C88 H88A 0.9300 .
C89 N8 1.38(4) .
C90 C95 1.381(13) .
C90 C91 1.390(12) .
C90 H90A 0.9300 .
C91 C92 1.341(16) .
C91 H91A 0.9300 .
C92 C93 1.390(18) .
C93 C94 1.357(14) .
C93 H93A 0.9300 .
C94 C95 1.396(12) .
C94 H94A 0.9300 .
C95 C96 1.492(10) .
C96 O16 1.242(10) .
C96 O15 1.266(10) .
C97 N9 1.313(15) .
C97 C98 1.381(13) .
C97 H97A 0.9300 .
C98 C99 1.381(15) .
C98 H98A 0.9300 .
C99 C100 1.363(15) .
C99 C104 1.504(11) .
C100 C101 1.355(16) .
C100 H10B 0.9300 .
C101 N9 1.314(16) .
C101 H10C 0.9300 .
C102 C107 1.389(10) .
C102 C103 1.393(10) .
C102 H10D 0.9300 .
C103 C104 1.389(12) .
C103 H10E 0.9300 .
C104 C105 1.396(12) .
C105 C106 1.397(10) .
C105 H10F 0.9300 .
C106 C107 1.392(10) .
C106 H10G 0.9300 .
C107 C108 1.504(9) .
C108 O17 1.254(9) .
C108 O18 1.258(9) .
C109 C110 1.3900 .
C109 N10 1.3900 .
C109 H10H 0.9300 .
C110 C111 1.3900 .
C110 H11A 0.9300 .
C111 C112 1.3900 .
C111 C116 1.471(17) .
C112 C113 1.3900 .
C112 H11B 0.9300 .
C113 N10 1.3900 .
N10 Cu1 2.020(13) 7_566
C09' C10' 1.3900 .
C09' N10' 1.3900 .
C09' H09A 0.9300 .
C10' C12' 1.3900 .
C10' H10I 0.9300 .
C12' C11' 1.3900 .
C12' C116 1.62(2) .
C11' C13' 1.3900 .
C11' H11D 0.9300 .
C13' N10' 1.3900 .
C13' H13B 0.9300 .
N10' Cu1' 2.052(18) 7_566
N10' Cu1 2.294(17) 7_566
C114 C119 1.344(16) .
C114 C115 1.383(14) .
C114 H11E 0.9300 .
C115 C116 1.39(2) .
C115 H11F 0.9300 .
C116 C117 1.40(3) .
C117 C118 1.395(19) .
C117 H11G 0.9300 .
C118 C119 1.380(14) .
C118 H11H 0.9300 .
C119 C120 1.511(10) .
C120 O20 1.240(9) .
C120 O19 1.262(11) .
C121 N11 1.373(11) .
C121 C122 1.381(12) .
C121 H12A 0.9300 .
C122 C123 1.400(14) .
C122 H12B 0.9300 .
C123 C124 1.396(13) .
C123 C128 1.475(12) .
C124 C125 1.402(15) .
C124 H12C 0.9300 .
C125 N11 1.307(15) .
C125 H12D 0.9300 .
C126 C127 1.370(11) .
C126 C131 1.386(12) .
C126 H12E 0.9300 .
C127 C128 1.395(12) .
C127 H12F 0.9300 .
C128 C129 1.386(14) .
C129 C130 1.421(14) .
C129 H12G 0.9300 .
C130 C131 1.378(12) .
C130 H13C 0.9300 .
C131 C132 1.513(11) .
C132 O22 1.251(10) .
C132 O21 1.254(9) .
C132 Dy1 3.008(7) 1_545
N1 Cu2 2.060(16) 5_676
N1 Cu2' 2.15(3) 5_676
N2 Cu7 1.979(9) 5_676
N5 Cu7 1.972(8) 1_545
N7 Cu6 2.067(11) 8_455
N9 Cu8 2.026(8) 7_566
N11 Cu8 2.020(8) 8_465
O1W H0B 0.8491 .
O1W H0C 0.9603 .
O2 Dy5 2.337(6) 1_565
O6 Dy2 2.450(5) 7_566
O10 Dy4 2.696(6) 7_556
O10 Dy2 2.750(5) 1_545
O21 Dy1 2.751(6) 1_545
O22 Dy1 2.511(5) 1_545
O24 Dy5 2.449(4) 1_565
O26 Dy4 2.427(5) 7_566
O26 Dy3 2.511(5) 7_566
O27 Dy2 2.416(4) 7_566
O27 Dy5 2.469(5) 7_556
